data_7706364
loop_
_publ_author_name
'Brunecker, Carina'
'Arrowsmith, Merle'
'M\"ussig, Jonas H'
'B\"ohnke, Julian'
'Stoy, Andreas'
'He\&s, Merlin'
'Hofmann, Alexander'
'Lenczyk, Carsten'
'Lichtenberg, Crispin'
'Ramler, Jacqueline'
'Rempel, Anna'
'Braunschweig, Holger'

_publ_section_title
;
 Synthesis and characterisation of boranediyl- and diboranediyl-bridged
 diplatinum A-frame complexes.
;
_journal_issue 10
_journal_name_full 'Dalton transactions (Cambridge, England : 2003)'
_journal_page_first 3506
_journal_page_last 3515
_journal_paper_doi 10.1039/d0dt03855e
_journal_volume 50
_journal_year 2021
_chemical_formula_moiety 'C35 H98 P14 Pt4, 0.5(C6 H14)'
_chemical_formula_sum 'C38 H105 P14 Pt4'
_chemical_formula_weight 1776.15
_chemical_name_systematic 3
_chemical_properties_physical Air-sensitive,Moisture-sensitive,Heat-sensitive
_space_group_crystal_system triclinic
_space_group_IT_number 2
_space_group_name_Hall '-P 1'
_space_group_name_H-M_alt 'P -1'
_atom_sites_solution_hydrogens geom
_atom_sites_solution_primary dual
_atom_sites_solution_secondary difmap
_audit_creation_method SHELXL-2018/3
_audit_update_record
;
2020-11-06 deposited with the CCDC.	2021-01-08 downloaded from the CCDC.
;
_cell_angle_alpha 86.460(2)
_cell_angle_beta 82.591(2)
_cell_angle_gamma 83.964(2)
_cell_formula_units_Z 4
_cell_length_a 9.7921(6)
_cell_length_b 18.6172(12)
_cell_length_c 35.799(2)
_cell_measurement_reflns_used 9473
_cell_measurement_temperature 100(2)
_cell_measurement_theta_max 26.79
_cell_measurement_theta_min 2.27
_cell_volume 6428.2(7)
_computing_data_collection 'Smart NT ver. 5.63 (Bruker AXS)'
_computing_molecular_graphics 'ShelXLe (Huebschle et all, 2011)'
_computing_publication_material 'SHELXL-2018/3 (Sheldrick, 2018)'
_computing_structure_refinement 'SHELXL-2018/3 (Sheldrick, 2018)'
_computing_structure_solution 'SHELXT (Sheldrick, 2014)'
_diffrn_ambient_temperature 100(2)
_diffrn_detector 'CCD area detector (Apex1)'
_diffrn_detector_area_resol_mean 8.333
_diffrn_measured_fraction_theta_full 0.999
_diffrn_measured_fraction_theta_max 0.999
_diffrn_measurement_device_type 'Bruker SMART-APEX'
_diffrn_measurement_method '\f and \w scans'
_diffrn_radiation_monochromator graphite
_diffrn_radiation_type MoK\a
_diffrn_radiation_wavelength 0.71073
_diffrn_reflns_av_R_equivalents 0.0384
_diffrn_reflns_av_unetI/netI 0.0339
_diffrn_reflns_Laue_measured_fraction_full 0.999
_diffrn_reflns_Laue_measured_fraction_max 0.999
_diffrn_reflns_limit_h_max 12
_diffrn_reflns_limit_h_min -12
_diffrn_reflns_limit_k_max 22
_diffrn_reflns_limit_k_min -22
_diffrn_reflns_limit_l_max 44
_diffrn_reflns_limit_l_min -44
_diffrn_reflns_number 113348
_diffrn_reflns_point_group_measured_fraction_full 0.999
_diffrn_reflns_point_group_measured_fraction_max 0.999
_diffrn_reflns_theta_full 26.000
_diffrn_reflns_theta_max 26.022
_diffrn_reflns_theta_min 2.107
_diffrn_source 'sealed tube'
_exptl_absorpt_coefficient_mu 9.050
_exptl_absorpt_correction_T_max 0.5183
_exptl_absorpt_correction_T_min 0.2773
_exptl_absorpt_correction_type multi-scan
_exptl_absorpt_process_details 'SadAbs 2014/5 (Bruker AXS)'
_exptl_crystal_colour yellow
_exptl_crystal_density_diffrn 1.835
_exptl_crystal_description block
_exptl_crystal_F_000 3420
_exptl_crystal_recrystallization_method 'Re-crystallisation from solvent: hexane'
_exptl_crystal_size_max 0.337
_exptl_crystal_size_mid 0.258
_exptl_crystal_size_min 0.052
_refine_diff_density_max 1.742
_refine_diff_density_min -1.277
_refine_diff_density_rms 0.141
_refine_ls_extinction_method none
_refine_ls_goodness_of_fit_ref 1.067
_refine_ls_hydrogen_treatment constr
_refine_ls_matrix_type full
_refine_ls_number_parameters 1124
_refine_ls_number_reflns 25280
_refine_ls_number_restraints 150
_refine_ls_restrained_S_all 1.067
_refine_ls_R_factor_all 0.0325
_refine_ls_R_factor_gt 0.0255
_refine_ls_shift/su_max 0.004
_refine_ls_shift/su_mean 0.000
_refine_ls_structure_factor_coef Fsqd
_refine_ls_weighting_details 'w=1/[\s^2^(Fo^2^)+20.2844P] where P=(Fo^2^+2Fc^2^)/3'
_refine_ls_weighting_scheme calc
_refine_ls_wR_factor_gt 0.0474
_refine_ls_wR_factor_ref 0.0491
_reflns_Friedel_coverage 0.000
_reflns_number_gt 22344
_reflns_number_total 25280
_reflns_threshold_expression 'I > 2\s(I)'
_cod_data_source_file d0dt03855e2.cif
_cod_data_source_block done
_cod_depositor_comments 'Adding full bibliography for 7706356--7706368.cif.'
_cod_database_code 7706364
_shelx_shelxl_version_number 2018/3
_shelx_space_group_comment
;
The symmetry employed for this shelxl refinement is uniquely defined
by the following loop, which should always be used as a source of
symmetry information in preference to the above space-group names.
They are only intended as comments.
;
_shelx_estimated_absorpt_t_min 0.150
_shelx_estimated_absorpt_t_max 0.650

loop_
_space_group_symop_operation_xyz
'x, y, z'
'-x, -y, -z'

loop_
_atom_site_label
_atom_site_type_symbol
_atom_site_fract_x
_atom_site_fract_y
_atom_site_fract_z
_atom_site_U_iso_or_equiv
_atom_site_adp_type
_atom_site_occupancy
_atom_site_site_symmetry_order
_atom_site_calc_flag
_atom_site_refinement_flags_posn
_atom_site_refinement_flags_adp
_atom_site_refinement_flags_occupancy
_atom_site_disorder_assembly
_atom_site_disorder_group
Pt1_1 Pt 0.10260(2) 0.91015(2) 0.36225(2) 0.01189(4) Uani 1 1 d . . . . .
Pt2_1 Pt 0.07663(2) 0.74970(2) 0.40036(2) 0.00952(4) Uani 1 1 d . . . . .
Pt3_1 Pt 0.12637(2) 0.38862(2) 0.35281(2) 0.00949(4) Uani 1 1 d . . . . .
Pt4_1 Pt 0.26874(2) 0.28009(2) 0.29149(2) 0.01174(4) Uani 1 1 d . . . . .
P1_1 P 0.28838(11) 0.88188(7) 0.32041(3) 0.0158(2) Uani 1 1 d . . . . .
P2_1 P 0.30292(11) 0.74726(6) 0.37371(3) 0.0142(2) Uani 1 1 d . . . . .
P3_1 P 0.13026(12) 0.96170(6) 0.41504(3) 0.0156(2) Uani 1 1 d . . . . .
P4_1 P 0.02337(12) 0.82202(7) 0.45068(3) 0.0154(2) Uani 1 1 d . . . . .
P5_1 P -0.10525(12) 0.92607(7) 0.34170(3) 0.0174(3) Uani 1 1 d . . . . .
P6_1 P -0.08129(11) 0.76338(6) 0.35789(3) 0.0111(2) Uani 1 1 d . . . . .
P7_1 P 0.05251(11) 0.63463(6) 0.42621(3) 0.0117(2) Uani 1 1 d . . . . .
P8_1 P 0.02605(11) 0.46581(6) 0.39852(3) 0.0119(2) Uani 1 1 d . . . . .
P9_1 P 0.35903(11) 0.39444(6) 0.35451(3) 0.0128(2) Uani 1 1 d . . . . .
P10_1 P 0.47311(11) 0.25903(7) 0.31359(3) 0.0176(3) Uani 1 1 d . . . . .
P11_1 P 0.04332(11) 0.43615(6) 0.29850(3) 0.0109(2) Uani 1 1 d . . . . .
P12_1 P 0.24851(11) 0.35565(6) 0.24124(3) 0.0117(2) Uani 1 1 d . . . . .
P13_1 P 0.04570(11) 0.27986(6) 0.37392(3) 0.0134(2) Uani 1 1 d . . . . .
P14_1 P 0.12346(12) 0.19399(6) 0.30301(3) 0.0151(2) Uani 1 1 d . . . . .
C1_1 C 0.4479(5) 0.9247(3) 0.32175(14) 0.0260(12) Uani 1 1 d . . . . .
H1A_1 H 0.519672 0.904913 0.302411 0.039 Uiso 1 1 calc R U . . .
H1B_1 H 0.479211 0.915014 0.346661 0.039 Uiso 1 1 calc R U . . .
H1C_1 H 0.430100 0.977003 0.316911 0.039 Uiso 1 1 calc R U . . .
C2_1 C 0.2830(5) 0.8922(3) 0.26934(13) 0.0297(12) Uani 1 1 d . . . . .
H2A_1 H 0.369666 0.869992 0.256202 0.045 Uiso 1 1 calc R U . . .
H2B_1 H 0.271226 0.943773 0.261732 0.045 Uiso 1 1 calc R U . . .
H2C_1 H 0.205186 0.868502 0.262791 0.045 Uiso 1 1 calc R U . . .
C3_1 C 0.3491(5) 0.7855(3) 0.32575(12) 0.0204(10) Uani 1 1 d . . . . .
H3A_1 H 0.450913 0.779199 0.319423 0.024 Uiso 1 1 calc R U . . .
H3AB_1 H 0.308364 0.758400 0.307680 0.024 Uiso 1 1 calc R U . . .
C4_1 C 0.3987(4) 0.6576(3) 0.36729(14) 0.0234(11) Uani 1 1 d . . . . .
H4A_1 H 0.493347 0.663235 0.355620 0.035 Uiso 1 1 calc R U . . .
H4B_1 H 0.352425 0.630187 0.350964 0.035 Uiso 1 1 calc R U . . .
H4C_1 H 0.401251 0.631533 0.391868 0.035 Uiso 1 1 calc R U . . .
C5_1 C 0.4238(5) 0.7872(3) 0.39966(15) 0.0269(12) Uani 1 1 d . . . . .
H5A_1 H 0.516352 0.782790 0.385371 0.040 Uiso 1 1 calc R U . . .
H5B_1 H 0.426778 0.761749 0.424372 0.040 Uiso 1 1 calc R U . . .
H5C_1 H 0.392642 0.838417 0.403081 0.040 Uiso 1 1 calc R U . . .
C6_1 C 0.2862(5) 1.0055(3) 0.42017(13) 0.0261(11) Uani 1 1 d . . . . .
H6A_1 H 0.279476 1.022591 0.445759 0.039 Uiso 1 1 calc R U . . .
H6B_1 H 0.294139 1.046656 0.401846 0.039 Uiso 1 1 calc R U . . .
H6C_1 H 0.368072 0.970647 0.415646 0.039 Uiso 1 1 calc R U . . .
C7_1 C 0.0004(5) 1.0338(3) 0.43324(14) 0.0284(12) Uani 1 1 d . . . . .
H7A_1 H 0.027329 1.051295 0.456231 0.043 Uiso 1 1 calc R U . . .
H7B_1 H -0.089931 1.014749 0.438993 0.043 Uiso 1 1 calc R U . . .
H7C_1 H -0.005444 1.073769 0.414197 0.043 Uiso 1 1 calc R U . . .
C8_1 C 0.1284(5) 0.8967(2) 0.45570(12) 0.0191(10) Uani 1 1 d . . . . .
H8A_1 H 0.090688 0.922127 0.478864 0.023 Uiso 1 1 calc R U . . .
H8AB_1 H 0.224487 0.876627 0.458484 0.023 Uiso 1 1 calc R U . . .
C9_1 C -0.1537(5) 0.8674(3) 0.45881(13) 0.0262(11) Uani 1 1 d . . . . .
H9A_1 H -0.162996 0.895805 0.481306 0.039 Uiso 1 1 calc R U . . .
H9B_1 H -0.220236 0.831001 0.462530 0.039 Uiso 1 1 calc R U . . .
H9C_1 H -0.172067 0.899504 0.436903 0.039 Uiso 1 1 calc R U . . .
C10_1 C 0.0320(6) 0.7793(3) 0.49836(12) 0.0270(12) Uani 1 1 d . . . . .
H10A_1 H 0.007861 0.816079 0.517154 0.041 Uiso 1 1 calc R U . . .
H10B_1 H 0.125966 0.756643 0.500253 0.041 Uiso 1 1 calc R U . . .
H10C_1 H -0.033417 0.742346 0.502973 0.041 Uiso 1 1 calc R U . . .
C11_1 C -0.2342(5) 0.9995(3) 0.35899(16) 0.0306(12) Uani 1 1 d . . . . .
H11A_1 H -0.319862 0.997156 0.347862 0.046 Uiso 1 1 calc R U . . .
H11B_1 H -0.198189 1.046208 0.351787 0.046 Uiso 1 1 calc R U . . .
H11C_1 H -0.253178 0.994224 0.386522 0.046 Uiso 1 1 calc R U . . .
C12_1 C -0.1194(5) 0.9407(3) 0.29112(13) 0.0297(12) Uani 1 1 d . . . . .
H12A_1 H -0.216921 0.943270 0.287037 0.045 Uiso 1 1 calc R U . . .
H12B_1 H -0.067036 0.900612 0.277460 0.045 Uiso 1 1 calc R U . . .
H12C_1 H -0.081934 0.986203 0.281842 0.045 Uiso 1 1 calc R U . . .
C13_1 C -0.2008(4) 0.8459(2) 0.35389(13) 0.0179(10) Uani 1 1 d . . . . .
H13A_1 H -0.260779 0.852674 0.378128 0.021 Uiso 1 1 calc R U . . .
H13B_1 H -0.260894 0.840641 0.334204 0.021 Uiso 1 1 calc R U . . .
C14_1 C -0.2124(4) 0.6982(3) 0.36273(12) 0.0171(10) Uani 1 1 d . . . . .
H14A_1 H -0.271207 0.708119 0.342468 0.026 Uiso 1 1 calc R U . . .
H14B_1 H -0.269522 0.702863 0.387197 0.026 Uiso 1 1 calc R U . . .
H14C_1 H -0.166250 0.648980 0.361091 0.026 Uiso 1 1 calc R U . . .
C15_1 C -0.0145(5) 0.7512(3) 0.30845(12) 0.0198(10) Uani 1 1 d . . . . .
H15A_1 H -0.091332 0.758132 0.293121 0.030 Uiso 1 1 calc R U . . .
H15B_1 H 0.032019 0.702242 0.305664 0.030 Uiso 1 1 calc R U . . .
H15C_1 H 0.051520 0.786657 0.300015 0.030 Uiso 1 1 calc R U . . .
C16_1 C -0.1136(4) 0.6232(3) 0.45501(12) 0.0184(10) Uani 1 1 d . . . . .
H16A_1 H -0.110684 0.574486 0.467155 0.028 Uiso 1 1 calc R U . . .
H16B_1 H -0.188008 0.629759 0.438892 0.028 Uiso 1 1 calc R U . . .
H16C_1 H -0.130689 0.659140 0.474365 0.028 Uiso 1 1 calc R U . . .
C17_1 C 0.1732(5) 0.6004(3) 0.46005(12) 0.0189(10) Uani 1 1 d . . . . .
H17A_1 H 0.147486 0.553684 0.471439 0.028 Uiso 1 1 calc R U . . .
H17B_1 H 0.168866 0.634932 0.479833 0.028 Uiso 1 1 calc R U . . .
H17C_1 H 0.267556 0.594198 0.446905 0.028 Uiso 1 1 calc R U . . .
C18_1 C 0.0749(4) 0.5602(2) 0.39280(11) 0.0112(9) Uani 1 1 d . . . . .
H18A_1 H 0.030378 0.581311 0.370791 0.013 Uiso 1 1 calc R U . . .
H18B_1 H 0.175443 0.554728 0.384089 0.013 Uiso 1 1 calc R U . . .
C19_1 C -0.1640(4) 0.4798(3) 0.40460(12) 0.0182(10) Uani 1 1 d . . . . .
H19A_1 H -0.195966 0.507647 0.426981 0.027 Uiso 1 1 calc R U . . .
H19B_1 H -0.201939 0.432876 0.407749 0.027 Uiso 1 1 calc R U . . .
H19C_1 H -0.195485 0.506486 0.382303 0.027 Uiso 1 1 calc R U . . .
C20_1 C 0.0562(5) 0.4360(3) 0.44691(11) 0.0197(10) Uani 1 1 d . . . . .
H20A_1 H 0.002047 0.469255 0.464644 0.030 Uiso 1 1 calc R U . . .
H20B_1 H 0.154799 0.435707 0.449373 0.030 Uiso 1 1 calc R U . . .
H20C_1 H 0.027912 0.387155 0.452517 0.030 Uiso 1 1 calc R U . . .
C21_1 C 0.4512(4) 0.4509(3) 0.31774(12) 0.0204(10) Uani 1 1 d . . . . .
H21A_1 H 0.548305 0.449475 0.321993 0.031 Uiso 1 1 calc R U . . .
H21B_1 H 0.408344 0.500893 0.318659 0.031 Uiso 1 1 calc R U . . .
H21C_1 H 0.445958 0.432542 0.292943 0.031 Uiso 1 1 calc R U . . .
C22_1 C 0.4109(5) 0.4340(3) 0.39596(12) 0.0232(11) Uani 1 1 d . . . . .
H22A_1 H 0.509992 0.440078 0.391573 0.035 Uiso 1 1 calc R U . . .
H22B_1 H 0.392175 0.401700 0.418298 0.035 Uiso 1 1 calc R U . . .
H22C_1 H 0.358119 0.481153 0.400004 0.035 Uiso 1 1 calc R U . . .
C23_1 C 0.4801(4) 0.3115(2) 0.35494(12) 0.0173(10) Uani 1 1 d . . . . .
H23A_1 H 0.575428 0.324689 0.355006 0.021 Uiso 1 1 calc R U . . .
H23B_1 H 0.455963 0.281563 0.378210 0.021 Uiso 1 1 calc R U . . .
C24_1 C 0.6294(5) 0.2812(3) 0.28309(14) 0.0289(12) Uani 1 1 d . . . . .
H24A_1 H 0.709523 0.271532 0.297095 0.043 Uiso 1 1 calc R U . . .
H24B_1 H 0.619272 0.332438 0.274835 0.043 Uiso 1 1 calc R U . . .
H24C_1 H 0.642987 0.251451 0.261010 0.043 Uiso 1 1 calc R U . . .
C25_1 C 0.5417(5) 0.1684(3) 0.33058(15) 0.0331(13) Uani 1 1 d . . . . .
H25A_1 H 0.632426 0.171205 0.338898 0.050 Uiso 1 1 calc R U . . .
H25B_1 H 0.551131 0.134973 0.310111 0.050 Uiso 1 1 calc R U . . .
H25C_1 H 0.477932 0.150994 0.351769 0.050 Uiso 1 1 calc R U . . .
C26_1 C -0.0397(5) 0.5294(2) 0.29837(12) 0.0185(10) Uani 1 1 d . . . . .
H26A_1 H -0.071679 0.542456 0.273790 0.028 Uiso 1 1 calc R U . . .
H26B_1 H 0.027187 0.562402 0.303092 0.028 Uiso 1 1 calc R U . . .
H26C_1 H -0.118795 0.533097 0.318170 0.028 Uiso 1 1 calc R U . . .
C27_1 C -0.0976(4) 0.3929(3) 0.28289(12) 0.0184(10) Uani 1 1 d . . . . .
H27A_1 H -0.124355 0.417892 0.259655 0.028 Uiso 1 1 calc R U . . .
H27B_1 H -0.177218 0.395420 0.302538 0.028 Uiso 1 1 calc R U . . .
H27C_1 H -0.066496 0.342119 0.278114 0.028 Uiso 1 1 calc R U . . .
C28_1 C 0.1614(4) 0.4444(2) 0.25426(11) 0.0132(9) Uani 1 1 d . . . . .
H28A_1 H 0.108286 0.465329 0.233788 0.016 Uiso 1 1 calc R U . . .
H28B_1 H 0.231470 0.477433 0.257460 0.016 Uiso 1 1 calc R U . . .
C29_1 C 0.4026(4) 0.3827(3) 0.21073(12) 0.0178(10) Uani 1 1 d . . . . .
H29A_1 H 0.373720 0.414845 0.189861 0.027 Uiso 1 1 calc R U . . .
H29B_1 H 0.457592 0.339542 0.200620 0.027 Uiso 1 1 calc R U . . .
H29C_1 H 0.458527 0.408022 0.225464 0.027 Uiso 1 1 calc R U . . .
C30_1 C 0.1477(5) 0.3334(3) 0.20452(12) 0.0214(11) Uani 1 1 d . . . . .
H30A_1 H 0.152993 0.370706 0.184000 0.032 Uiso 1 1 calc R U . . .
H30B_1 H 0.050941 0.331046 0.215263 0.032 Uiso 1 1 calc R U . . .
H30C_1 H 0.185358 0.286426 0.194678 0.032 Uiso 1 1 calc R U . . .
C31_1 C -0.1121(5) 0.2809(3) 0.40831(12) 0.0210(10) Uani 1 1 d . . . . .
H31A_1 H -0.128939 0.231134 0.416768 0.032 Uiso 1 1 calc R U . . .
H31B_1 H -0.191306 0.303930 0.396382 0.032 Uiso 1 1 calc R U . . .
H31C_1 H -0.099937 0.308056 0.430028 0.032 Uiso 1 1 calc R U . . .
C32_1 C 0.1625(5) 0.2179(3) 0.40000(12) 0.0209(10) Uani 1 1 d . . . . .
H32A_1 H 0.115316 0.175663 0.409990 0.031 Uiso 1 1 calc R U . . .
H32B_1 H 0.188987 0.242861 0.420905 0.031 Uiso 1 1 calc R U . . .
H32C_1 H 0.245586 0.202291 0.383026 0.031 Uiso 1 1 calc R U . . .
C33_1 C -0.0117(4) 0.2182(2) 0.34199(12) 0.0171(10) Uani 1 1 d . . . . .
H33A_1 H -0.037524 0.173638 0.356527 0.020 Uiso 1 1 calc R U . . .
H33B_1 H -0.095001 0.241692 0.331531 0.020 Uiso 1 1 calc R U . . .
C34_1 C 0.0185(5) 0.1692(3) 0.26755(13) 0.0254(11) Uani 1 1 d . . . . .
H34A_1 H -0.042913 0.133299 0.278830 0.038 Uiso 1 1 calc R U . . .
H34B_1 H 0.079658 0.148719 0.246142 0.038 Uiso 1 1 calc R U . . .
H34C_1 H -0.036962 0.212355 0.258792 0.038 Uiso 1 1 calc R U . . .
C35_1 C 0.1912(5) 0.1025(3) 0.31762(14) 0.0279(12) Uani 1 1 d . . . . .
H35A_1 H 0.114324 0.072634 0.324434 0.042 Uiso 1 1 calc R U . . .
H35B_1 H 0.241263 0.104761 0.339468 0.042 Uiso 1 1 calc R U . . .
H35C_1 H 0.254315 0.081298 0.296796 0.042 Uiso 1 1 calc R U . . .
Pt1_2 Pt 0.49949(2) 0.72310(2) 0.18311(2) 0.01087(4) Uani 1 1 d . . . . .
Pt2_2 Pt 0.60790(2) 0.61812(2) 0.11849(2) 0.00968(4) Uani 1 1 d . . . . .
Pt3_2 Pt 0.72521(2) 0.25000(2) 0.08253(2) 0.01138(4) Uani 1 1 d . . . . .
Pt4_2 Pt 0.64035(2) 0.09185(2) 0.11119(2) 0.01230(4) Uani 1 1 d . . . . .
P1_2 P 0.31989(11) 0.66479(6) 0.20817(3) 0.0136(2) Uani 1 1 d . . . . .
P2_2 P 0.37847(11) 0.59802(6) 0.13195(3) 0.0125(2) Uani 1 1 d . . . . .
P3_2 P 0.68806(11) 0.71316(6) 0.21262(3) 0.0134(2) Uani 1 1 d . . . . .
P4_2 P 0.74740(11) 0.58293(6) 0.16454(3) 0.0119(2) Uani 1 1 d . . . . .
P5_2 P 0.45902(12) 0.82451(7) 0.14770(3) 0.0166(2) Uani 1 1 d . . . . .
P6_2 P 0.63924(12) 0.73057(6) 0.09015(3) 0.0147(2) Uani 1 1 d . . . . .
P7_2 P 0.69623(11) 0.54036(6) 0.07193(3) 0.0130(2) Uani 1 1 d . . . . .
P8_2 P 0.79076(11) 0.36173(6) 0.06047(3) 0.0141(2) Uani 1 1 d . . . . .
P9_2 P 0.85423(12) 0.17546(7) 0.03963(3) 0.0163(2) Uani 1 1 d . . . . .
P10_2 P 0.82593(12) 0.02954(7) 0.08165(3) 0.0163(2) Uani 1 1 d . . . . .
P11_2 P 0.78410(11) 0.23709(6) 0.14294(3) 0.0139(2) Uani 1 1 d . . . . .
P12_2 P 0.63069(12) 0.10637(7) 0.17320(3) 0.0175(3) Uani 1 1 d . . . . .
P13_2 P 0.49058(11) 0.25845(6) 0.08080(3) 0.0130(2) Uani 1 1 d . . . . .
P14_2 P 0.44220(11) 0.09964(7) 0.08602(3) 0.0155(2) Uani 1 1 d . . . . .
C1_2 C 0.1460(4) 0.7136(3) 0.21198(13) 0.0244(11) Uani 1 1 d . . . . .
H1A_2 H 0.078524 0.681611 0.224295 0.037 Uiso 1 1 calc R U . . .
H1B_2 H 0.122728 0.729052 0.186713 0.037 Uiso 1 1 calc R U . . .
H1C_2 H 0.144036 0.756066 0.226956 0.037 Uiso 1 1 calc R U . . .
C2_2 C 0.3114(5) 0.6240(3) 0.25638(12) 0.0211(10) Uani 1 1 d . . . . .
H2A_2 H 0.225444 0.600709 0.262458 0.032 Uiso 1 1 calc R U . . .
H2B_2 H 0.313316 0.661645 0.274190 0.032 Uiso 1 1 calc R U . . .
H2C_2 H 0.390775 0.587769 0.258184 0.032 Uiso 1 1 calc R U . . .
C3_2 C 0.2999(4) 0.5866(2) 0.18126(11) 0.0153(9) Uani 1 1 d . . . . .
H3A_2 H 0.200289 0.580835 0.181865 0.018 Uiso 1 1 calc R U . . .
H3AB_2 H 0.344453 0.542301 0.193092 0.018 Uiso 1 1 calc R U . . .
C4_2 C 0.2497(4) 0.6636(3) 0.11243(13) 0.0216(11) Uani 1 1 d . . . . .
H4A_2 H 0.157125 0.647932 0.119708 0.032 Uiso 1 1 calc R U . . .
H4B_2 H 0.269480 0.666673 0.084866 0.032 Uiso 1 1 calc R U . . .
H4C_2 H 0.253825 0.711160 0.122283 0.032 Uiso 1 1 calc R U . . .
C5_2 C 0.3256(5) 0.5159(3) 0.11394(12) 0.0205(10) Uani 1 1 d . . . . .
H5A_2 H 0.226866 0.512626 0.121998 0.031 Uiso 1 1 calc R U . . .
H5B_2 H 0.379282 0.473196 0.123929 0.031 Uiso 1 1 calc R U . . .
H5C_2 H 0.342668 0.518093 0.086334 0.031 Uiso 1 1 calc R U . . .
C6_2 C 0.6805(5) 0.6768(3) 0.26155(12) 0.0216(11) Uani 1 1 d . . . . .
H6A_2 H 0.773871 0.670718 0.269107 0.032 Uiso 1 1 calc R U . . .
H6B_2 H 0.642506 0.629876 0.263609 0.032 Uiso 1 1 calc R U . . .
H6C_2 H 0.621046 0.710390 0.278082 0.032 Uiso 1 1 calc R U . . .
C7_2 C 0.7827(5) 0.7919(3) 0.21687(13) 0.0215(11) Uani 1 1 d . . . . .
H7A_2 H 0.865260 0.776568 0.229248 0.032 Uiso 1 1 calc R U . . .
H7B_2 H 0.722814 0.827784 0.231918 0.032 Uiso 1 1 calc R U . . .
H7C_2 H 0.810359 0.813384 0.191697 0.032 Uiso 1 1 calc R U . . .
C8_2 C 0.8240(4) 0.6494(2) 0.18912(11) 0.0126(9) Uani 1 1 d . . . . .
H8A_2 H 0.886668 0.676364 0.170781 0.015 Uiso 1 1 calc R U . . .
H8AB_2 H 0.879348 0.624021 0.208098 0.015 Uiso 1 1 calc R U . . .
C9_2 C 0.6795(5) 0.5242(2) 0.20411(12) 0.0181(10) Uani 1 1 d . . . . .
H9A_2 H 0.749547 0.512861 0.221382 0.027 Uiso 1 1 calc R U . . .
H9B_2 H 0.656614 0.479344 0.194525 0.027 Uiso 1 1 calc R U . . .
H9C_2 H 0.596040 0.549068 0.217562 0.027 Uiso 1 1 calc R U . . .
C10_2 C 0.9108(4) 0.5269(3) 0.15033(13) 0.0199(10) Uani 1 1 d . . . . .
H10A_2 H 0.955599 0.510711 0.172750 0.030 Uiso 1 1 calc R U . . .
H10B_2 H 0.972489 0.555542 0.133099 0.030 Uiso 1 1 calc R U . . .
H10C_2 H 0.891097 0.484724 0.137598 0.030 Uiso 1 1 calc R U . . .
C11_2 C 0.2847(5) 0.8712(3) 0.14721(15) 0.0305(12) Uani 1 1 d . . . . .
H11A_2 H 0.287997 0.912606 0.128927 0.046 Uiso 1 1 calc R U . . .
H11B_2 H 0.250227 0.888277 0.172375 0.046 Uiso 1 1 calc R U . . .
H11C_2 H 0.222744 0.837777 0.140075 0.046 Uiso 1 1 calc R U . . .
C12_2 C 0.5525(5) 0.9020(3) 0.15383(14) 0.0268(11) Uani 1 1 d . . . . .
H12A_2 H 0.527478 0.941401 0.135799 0.040 Uiso 1 1 calc R U . . .
H12B_2 H 0.652279 0.887885 0.149410 0.040 Uiso 1 1 calc R U . . .
H12C_2 H 0.527789 0.918146 0.179579 0.040 Uiso 1 1 calc R U . . .
C13_2 C 0.5065(5) 0.8079(2) 0.09739(12) 0.0191(10) Uani 1 1 d . . . . .
H13A_2 H 0.541997 0.851734 0.084153 0.023 Uiso 1 1 calc R U . . .
H13B_2 H 0.423037 0.798280 0.086317 0.023 Uiso 1 1 calc R U . . .
C14_2 C 0.7968(5) 0.7697(3) 0.09847(13) 0.0228(11) Uani 1 1 d . . . . .
H14A_2 H 0.801660 0.816548 0.084495 0.034 Uiso 1 1 calc R U . . .
H14B_2 H 0.878252 0.737001 0.089866 0.034 Uiso 1 1 calc R U . . .
H14C_2 H 0.794409 0.776572 0.125480 0.034 Uiso 1 1 calc R U . . .
C15_2 C 0.6592(5) 0.7395(3) 0.03810(12) 0.0251(11) Uani 1 1 d . . . . .
H15A_2 H 0.681361 0.788579 0.029801 0.038 Uiso 1 1 calc R U . . .
H15B_2 H 0.572637 0.730395 0.029046 0.038 Uiso 1 1 calc R U . . .
H15C_2 H 0.734142 0.704415 0.027849 0.038 Uiso 1 1 calc R U . . .
C16_2 C 0.6025(5) 0.5469(3) 0.03048(12) 0.0213(10) Uani 1 1 d . . . . .
H16A_2 H 0.663078 0.526263 0.009030 0.032 Uiso 1 1 calc R U . . .
H16B_2 H 0.573704 0.597825 0.024300 0.032 Uiso 1 1 calc R U . . .
H16C_2 H 0.520604 0.520191 0.035954 0.032 Uiso 1 1 calc R U . . .
C17_2 C 0.8712(5) 0.5539(3) 0.04895(12) 0.0214(11) Uani 1 1 d . . . . .
H17A_2 H 0.893511 0.523736 0.027091 0.032 Uiso 1 1 calc R U . . .
H17B_2 H 0.938282 0.540356 0.066881 0.032 Uiso 1 1 calc R U . . .
H17C_2 H 0.875224 0.604885 0.040642 0.032 Uiso 1 1 calc R U . . .
C18_2 C 0.7022(4) 0.4415(2) 0.08528(11) 0.0133(9) Uani 1 1 d . . . . .
H18A_2 H 0.735896 0.436998 0.110305 0.016 Uiso 1 1 calc R U . . .
H18B_2 H 0.603819 0.431787 0.089997 0.016 Uiso 1 1 calc R U . . .
C19_2 C 0.7738(5) 0.3854(3) 0.01054(12) 0.0227(11) Uani 1 1 d . . . . .
H19A_2 H 0.816896 0.430020 0.002878 0.034 Uiso 1 1 calc R U . . .
H19B_2 H 0.675583 0.392531 0.007060 0.034 Uiso 1 1 calc R U . . .
H19C_2 H 0.819923 0.346115 -0.004927 0.034 Uiso 1 1 calc R U . . .
C20_2 C 0.9749(4) 0.3738(3) 0.06191(13) 0.0223(11) Uani 1 1 d . . . . .
H20A_2 H 0.996876 0.419276 0.048292 0.034 Uiso 1 1 calc R U . . .
H20B_2 H 1.033090 0.333379 0.050004 0.034 Uiso 1 1 calc R U . . .
H20C_2 H 0.992261 0.375236 0.088191 0.034 Uiso 1 1 calc R U . . .
C21_2 C 0.7669(5) 0.1478(3) 0.00116(13) 0.0260(11) Uani 1 1 d . . . . .
H21A_2 H 0.831439 0.115441 -0.014876 0.039 Uiso 1 1 calc R U . . .
H21B_2 H 0.735769 0.190650 -0.013932 0.039 Uiso 1 1 calc R U . . .
H21C_2 H 0.686826 0.122409 0.011784 0.039 Uiso 1 1 calc R U . . .
C22_2 C 1.0058(5) 0.2097(3) 0.01062(14) 0.0299(12) Uani 1 1 d . . . . .
H22A_2 H 1.045552 0.174166 -0.007848 0.045 Uiso 1 1 calc R U . . .
H22B_2 H 1.075240 0.217824 0.026907 0.045 Uiso 1 1 calc R U . . .
H22C_2 H 0.976954 0.255374 -0.002609 0.045 Uiso 1 1 calc R U . . .
C23_2 C 0.9447(4) 0.0894(3) 0.05536(13) 0.0196(10) Uani 1 1 d . . . . .
H23A_2 H 0.994070 0.064687 0.033079 0.024 Uiso 1 1 calc R U . . .
H23B_2 H 1.014526 0.099453 0.071530 0.024 Uiso 1 1 calc R U . . .
C24_2 C 0.8025(5) -0.0314(3) 0.04522(13) 0.0257(11) Uani 1 1 d . . . . .
H24A_2 H 0.892238 -0.056309 0.035692 0.038 Uiso 1 1 calc R U . . .
H24B_2 H 0.762725 -0.003385 0.024447 0.038 Uiso 1 1 calc R U . . .
H24C_2 H 0.739878 -0.067139 0.056016 0.038 Uiso 1 1 calc R U . . .
C25_2 C 0.9470(5) -0.0308(3) 0.10720(14) 0.0280(12) Uani 1 1 d . . . . .
H25A_2 H 1.022511 -0.051697 0.089206 0.042 Uiso 1 1 calc R U . . .
H25B_2 H 0.898104 -0.069623 0.120842 0.042 Uiso 1 1 calc R U . . .
H25C_2 H 0.985131 -0.003154 0.125171 0.042 Uiso 1 1 calc R U . . .
C26_2 C 0.8039(5) 0.3208(3) 0.16575(12) 0.0203(10) Uani 1 1 d . . . . .
H26A_2 H 0.824912 0.308906 0.191573 0.030 Uiso 1 1 calc R U . . .
H26B_2 H 0.717639 0.352850 0.166345 0.030 Uiso 1 1 calc R U . . .
H26C_2 H 0.879525 0.345141 0.151463 0.030 Uiso 1 1 calc R U . . .
C27_2 C 0.9509(5) 0.1877(3) 0.14991(13) 0.0252(11) Uani 1 1 d . . . . .
H27A_2 H 0.963279 0.186181 0.176689 0.038 Uiso 1 1 calc R U . . .
H27B_2 H 1.025390 0.212097 0.135078 0.038 Uiso 1 1 calc R U . . .
H27C_2 H 0.953595 0.138242 0.141699 0.038 Uiso 1 1 calc R U . . .
C28_2 C 0.6710(5) 0.1971(3) 0.18213(12) 0.0188(10) Uani 1 1 d . . . . .
H28A_2 H 0.716762 0.194630 0.205338 0.023 Uiso 1 1 calc R U . . .
H28B_2 H 0.583564 0.228972 0.186574 0.023 Uiso 1 1 calc R U . . .
C29_2 C 0.7486(6) 0.0491(3) 0.20122(14) 0.0329(13) Uani 1 1 d . . . . .
H29A_2 H 0.733949 0.064017 0.227324 0.049 Uiso 1 1 calc R U . . .
H29B_2 H 0.844579 0.054248 0.190539 0.049 Uiso 1 1 calc R U . . .
H29C_2 H 0.730120 -0.001554 0.200721 0.049 Uiso 1 1 calc R U . . .
C30_2 C 0.4696(5) 0.1004(3) 0.20569(13) 0.0301(12) Uani 1 1 d . . . . .
H30A_2 H 0.485256 0.111824 0.231069 0.045 Uiso 1 1 calc R U . . .
H30B_2 H 0.441647 0.051301 0.206292 0.045 Uiso 1 1 calc R U . . .
H30C_2 H 0.396448 0.134947 0.196979 0.045 Uiso 1 1 calc R U . . .
C31_2 C 0.4174(5) 0.3361(3) 0.05296(13) 0.0227(11) Uani 1 1 d . . . . .
H31A_2 H 0.317902 0.333308 0.053115 0.034 Uiso 1 1 calc R U . . .
H31B_2 H 0.462979 0.335277 0.026937 0.034 Uiso 1 1 calc R U . . .
H31C_2 H 0.432191 0.381127 0.063985 0.034 Uiso 1 1 calc R U . . .
C32_2 C 0.3769(4) 0.2724(3) 0.12476(12) 0.0200(10) Uani 1 1 d . . . . .
H32A_2 H 0.280288 0.277119 0.119707 0.030 Uiso 1 1 calc R U . . .
H32B_2 H 0.396588 0.316538 0.135736 0.030 Uiso 1 1 calc R U . . .
H32C_2 H 0.392753 0.230953 0.142464 0.030 Uiso 1 1 calc R U . . .
C33_2 C 0.4086(5) 0.1873(3) 0.06066(12) 0.0190(10) Uani 1 1 d . . . . .
H33A_2 H 0.307577 0.200725 0.062286 0.023 Uiso 1 1 calc R U . . .
H33B_2 H 0.445493 0.183345 0.033712 0.023 Uiso 1 1 calc R U . . .
C34_2 C 0.2801(5) 0.0927(3) 0.11745(14) 0.0272(12) Uani 1 1 d . . . . .
H34A_2 H 0.202186 0.098209 0.102515 0.041 Uiso 1 1 calc R U . . .
H34B_2 H 0.268335 0.130822 0.135607 0.041 Uiso 1 1 calc R U . . .
H34C_2 H 0.283178 0.045292 0.131019 0.041 Uiso 1 1 calc R U . . .
C35_2 C 0.4118(5) 0.0374(3) 0.05043(14) 0.0253(11) Uani 1 1 d . . . . .
H35A_2 H 0.321432 0.051791 0.041823 0.038 Uiso 1 1 calc R U . . .
H35B_2 H 0.413375 -0.012023 0.061642 0.038 Uiso 1 1 calc R U . . .
H35C_2 H 0.484488 0.039344 0.028946 0.038 Uiso 1 1 calc R U . . .
C1_3 C 0.588(2) 0.0743(5) 0.4675(4) 0.073(3) Uani 0.584(9) 1 d D U P A 1
H1A_3 H 0.666368 0.045883 0.477466 0.109 Uiso 0.584(9) 1 calc R U P A 1
H1B_3 H 0.607788 0.081167 0.440089 0.109 Uiso 0.584(9) 1 calc R U P A 1
H1C_3 H 0.504730 0.048729 0.473766 0.109 Uiso 0.584(9) 1 calc R U P A 1
C2_3 C 0.5637(12) 0.1477(5) 0.4851(3) 0.068(3) Uani 0.584(9) 1 d D U P A 1
H2A_3 H 0.520741 0.141349 0.511512 0.082 Uiso 0.584(9) 1 calc R U P A 1
H2B_3 H 0.654325 0.166559 0.485572 0.082 Uiso 0.584(9) 1 calc R U P A 1
C3_3 C 0.4722(11) 0.2032(4) 0.4644(3) 0.064(3) Uani 0.584(9) 1 d D U P A 1
H3A_3 H 0.388084 0.181275 0.460012 0.077 Uiso 0.584(9) 1 calc R U P A 1
H3B_3 H 0.522300 0.215966 0.439421 0.077 Uiso 0.584(9) 1 calc R U P A 1
C4_3 C 0.4291(8) 0.2718(4) 0.4856(3) 0.056(3) Uani 0.584(9) 1 d D U P A 1
H4A_3 H 0.401176 0.258263 0.512421 0.067 Uiso 0.584(9) 1 calc R U P A 1
H4AB_3 H 0.347278 0.297672 0.475374 0.067 Uiso 0.584(9) 1 calc R U P A 1
C5_3 C 0.5422(9) 0.3230(4) 0.4831(3) 0.048(2) Uani 0.584(9) 1 d D U P A 1
H5A_3 H 0.575256 0.334115 0.456239 0.057 Uiso 0.584(9) 1 calc R U P A 1
H5AB_3 H 0.621403 0.298900 0.495180 0.057 Uiso 0.584(9) 1 calc R U P A 1
C6_3 C 0.4894(14) 0.3937(4) 0.5024(4) 0.048(3) Uani 0.584(9) 1 d D U P A 1
H6A_3 H 0.562877 0.426216 0.499214 0.072 Uiso 0.584(9) 1 calc R U P A 1
H6B_3 H 0.462524 0.383076 0.529364 0.072 Uiso 0.584(9) 1 calc R U P A 1
H6C_3 H 0.409049 0.416800 0.491034 0.072 Uiso 0.584(9) 1 calc R U P A 1
C1_31 C 0.595(3) 0.0755(7) 0.4580(6) 0.082(5) Uani 0.416(9) 1 d D U P A -1
H1A_31 H 0.586434 0.059477 0.484748 0.123 Uiso 0.416(9) 1 calc R U P A -1
H1B_31 H 0.692779 0.076214 0.448186 0.123 Uiso 0.416(9) 1 calc R U P A -1
H1C_31 H 0.552674 0.042033 0.443882 0.123 Uiso 0.416(9) 1 calc R U P A -1
C2_31 C 0.5206(19) 0.1514(6) 0.4537(4) 0.077(4) Uani 0.416(9) 1 d D U P A -1
H2A_31 H 0.551755 0.172881 0.428506 0.093 Uiso 0.416(9) 1 calc R U P A -1
H2B_31 H 0.419807 0.147825 0.455314 0.093 Uiso 0.416(9) 1 calc R U P A -1
C3_31 C 0.5472(19) 0.2010(6) 0.4837(4) 0.068(4) Uani 0.416(9) 1 d D U P A -1
H3A_31 H 0.505002 0.182670 0.508606 0.082 Uiso 0.416(9) 1 calc R U P A -1
H3B_31 H 0.648246 0.199100 0.484405 0.082 Uiso 0.416(9) 1 calc R U P A -1
C4_31 C 0.490(2) 0.2792(6) 0.4771(4) 0.068(4) Uani 0.416(9) 1 d D U P A -1
H4A_31 H 0.390627 0.280819 0.474154 0.081 Uiso 0.416(9) 1 calc R U P A -1
H4AB_31 H 0.538313 0.298987 0.453249 0.081 Uiso 0.416(9) 1 calc R U P A -1
C5_31 C 0.507(2) 0.3269(6) 0.5090(4) 0.071(4) Uani 0.416(9) 1 d D U P A -1
H5A_31 H 0.603677 0.319479 0.514533 0.085 Uiso 0.416(9) 1 calc R U P A -1
H5AB_31 H 0.446803 0.311699 0.531943 0.085 Uiso 0.416(9) 1 calc R U P A -1
C6_31 C 0.469(3) 0.4071(6) 0.4999(6) 0.073(4) Uani 0.416(9) 1 d D U P A -1
H6A_31 H 0.468660 0.434119 0.522607 0.109 Uiso 0.416(9) 1 calc R U P A -1
H6B_31 H 0.377677 0.414154 0.491362 0.109 Uiso 0.416(9) 1 calc R U P A -1
H6C_31 H 0.538149 0.424525 0.480008 0.109 Uiso 0.416(9) 1 calc R U P A -1

loop_
_atom_site_aniso_label
_atom_site_aniso_U_11
_atom_site_aniso_U_22
_atom_site_aniso_U_33
_atom_site_aniso_U_23
_atom_site_aniso_U_13
_atom_site_aniso_U_12
Pt1_1 0.01012(8) 0.01266(9) 0.01320(8) -0.00191(6) -0.00204(6) -0.00108(7)
Pt2_1 0.00936(8) 0.00996(9) 0.00912(7) -0.00119(6) -0.00085(6) -0.00031(7)
Pt3_1 0.01000(8) 0.00866(9) 0.00971(7) 0.00086(6) -0.00152(6) -0.00087(7)
Pt4_1 0.01081(8) 0.00985(9) 0.01485(8) 0.00058(6) -0.00307(6) -0.00118(7)
P1_1 0.0140(6) 0.0155(7) 0.0169(6) -0.0003(5) 0.0032(4) -0.0027(5)
P2_1 0.0095(5) 0.0125(6) 0.0197(6) -0.0017(5) 0.0009(4) -0.0003(5)
P3_1 0.0202(6) 0.0113(6) 0.0161(6) -0.0025(5) -0.0024(4) -0.0039(5)
P4_1 0.0233(6) 0.0120(6) 0.0105(5) -0.0022(4) 0.0004(4) -0.0021(5)
P5_1 0.0151(6) 0.0132(7) 0.0251(6) 0.0025(5) -0.0084(5) -0.0016(5)
P6_1 0.0091(5) 0.0104(6) 0.0142(5) -0.0014(4) -0.0022(4) -0.0015(5)
P7_1 0.0131(5) 0.0107(6) 0.0108(5) -0.0008(4) -0.0003(4) -0.0001(5)
P8_1 0.0136(5) 0.0114(6) 0.0103(5) 0.0008(4) -0.0004(4) -0.0015(5)
P9_1 0.0121(5) 0.0125(6) 0.0143(5) -0.0021(4) -0.0039(4) -0.0004(5)
P10_1 0.0125(6) 0.0168(7) 0.0244(6) -0.0056(5) -0.0059(5) 0.0025(5)
P11_1 0.0094(5) 0.0125(6) 0.0104(5) 0.0016(4) -0.0015(4) 0.0002(5)
P12_1 0.0123(5) 0.0111(6) 0.0114(5) -0.0015(4) 0.0003(4) -0.0011(5)
P13_1 0.0159(6) 0.0112(6) 0.0131(5) 0.0027(4) -0.0021(4) -0.0034(5)
P14_1 0.0181(6) 0.0109(6) 0.0170(6) 0.0004(5) -0.0031(4) -0.0047(5)
C1_1 0.014(2) 0.023(3) 0.040(3) 0.008(2) 0.000(2) -0.007(2)
C2_1 0.033(3) 0.031(3) 0.022(3) 0.004(2) 0.008(2) -0.004(3)
C3_1 0.018(2) 0.018(3) 0.022(2) 0.000(2) 0.0074(18) -0.003(2)
C4_1 0.013(2) 0.019(3) 0.035(3) 0.001(2) 0.0045(19) -0.001(2)
C5_1 0.016(2) 0.020(3) 0.046(3) -0.008(2) -0.010(2) -0.001(2)
C6_1 0.033(3) 0.023(3) 0.026(3) -0.002(2) -0.009(2) -0.009(2)
C7_1 0.033(3) 0.016(3) 0.034(3) -0.004(2) 0.005(2) -0.001(2)
C8_1 0.030(3) 0.015(3) 0.014(2) -0.0043(18) -0.0019(18) -0.007(2)
C9_1 0.028(3) 0.021(3) 0.026(3) -0.007(2) 0.011(2) -0.002(2)
C10_1 0.050(3) 0.016(3) 0.014(2) -0.004(2) 0.000(2) -0.006(2)
C11_1 0.020(3) 0.016(3) 0.057(4) -0.003(2) -0.013(2) 0.004(2)
C12_1 0.033(3) 0.028(3) 0.032(3) 0.013(2) -0.020(2) -0.007(2)
C13_1 0.014(2) 0.015(3) 0.026(2) 0.0027(19) -0.0066(18) -0.0030(19)
C14_1 0.008(2) 0.019(3) 0.024(2) 0.0012(19) -0.0029(17) -0.0011(19)
C15_1 0.020(2) 0.023(3) 0.018(2) -0.002(2) -0.0057(18) -0.005(2)
C16_1 0.022(2) 0.016(3) 0.015(2) -0.0007(19) 0.0020(18) 0.001(2)
C17_1 0.024(2) 0.018(3) 0.015(2) 0.0000(19) -0.0050(18) 0.000(2)
C18_1 0.012(2) 0.011(2) 0.0095(19) 0.0000(16) 0.0009(15) 0.0009(18)
C19_1 0.016(2) 0.019(3) 0.019(2) -0.0011(19) 0.0028(17) -0.005(2)
C20_1 0.027(3) 0.020(3) 0.012(2) 0.0040(19) -0.0027(18) -0.005(2)
C21_1 0.015(2) 0.022(3) 0.025(2) -0.001(2) -0.0022(18) -0.005(2)
C22_1 0.020(2) 0.029(3) 0.023(2) -0.006(2) -0.0080(19) -0.004(2)
C23_1 0.015(2) 0.018(3) 0.019(2) -0.0014(19) -0.0045(17) 0.002(2)
C24_1 0.013(2) 0.042(4) 0.032(3) -0.014(2) -0.001(2) 0.001(2)
C25_1 0.032(3) 0.025(3) 0.044(3) -0.008(2) -0.018(2) 0.009(2)
C26_1 0.021(2) 0.015(3) 0.017(2) 0.0028(19) -0.0003(18) 0.004(2)
C27_1 0.014(2) 0.024(3) 0.018(2) 0.0000(19) -0.0042(17) -0.003(2)
C28_1 0.015(2) 0.012(2) 0.012(2) 0.0039(17) 0.0001(16) -0.0025(19)
C29_1 0.018(2) 0.016(3) 0.018(2) -0.0030(19) 0.0052(17) -0.003(2)
C30_1 0.022(2) 0.028(3) 0.015(2) -0.004(2) 0.0004(18) -0.007(2)
C31_1 0.026(3) 0.019(3) 0.017(2) 0.0031(19) 0.0040(18) -0.009(2)
C32_1 0.026(3) 0.015(3) 0.022(2) 0.0018(19) -0.0035(19) -0.004(2)
C33_1 0.021(2) 0.013(3) 0.018(2) 0.0027(18) -0.0032(18) -0.008(2)
C34_1 0.028(3) 0.025(3) 0.024(3) -0.004(2) -0.004(2) -0.007(2)
C35_1 0.034(3) 0.016(3) 0.034(3) 0.004(2) -0.008(2) -0.003(2)
Pt1_2 0.00883(8) 0.00970(9) 0.01444(8) 0.00054(6) -0.00256(6) -0.00187(7)
Pt2_2 0.01080(8) 0.00934(9) 0.00919(7) 0.00024(6) -0.00125(6) -0.00276(7)
Pt3_2 0.01183(8) 0.01074(9) 0.01100(8) -0.00226(6) 0.00024(6) 0.00054(7)
Pt4_2 0.01174(8) 0.01258(9) 0.01216(8) -0.00241(6) -0.00123(6) 0.00153(7)
P1_2 0.0111(5) 0.0144(6) 0.0152(5) -0.0033(5) 0.0020(4) -0.0037(5)
P2_2 0.0107(5) 0.0133(6) 0.0144(5) -0.0029(4) -0.0021(4) -0.0026(5)
P3_2 0.0115(5) 0.0137(6) 0.0156(5) -0.0033(5) -0.0037(4) -0.0009(5)
P4_2 0.0094(5) 0.0133(6) 0.0134(5) -0.0022(4) -0.0033(4) 0.0002(5)
P5_2 0.0180(6) 0.0117(6) 0.0202(6) 0.0016(5) -0.0037(5) -0.0011(5)
P6_2 0.0207(6) 0.0104(6) 0.0132(5) 0.0014(4) -0.0013(4) -0.0040(5)
P7_2 0.0170(6) 0.0113(6) 0.0106(5) -0.0007(4) -0.0003(4) -0.0032(5)
P8_2 0.0158(6) 0.0121(6) 0.0137(5) -0.0028(4) 0.0024(4) -0.0013(5)
P9_2 0.0169(6) 0.0147(7) 0.0160(6) -0.0042(5) 0.0046(4) -0.0008(5)
P10_2 0.0161(6) 0.0128(6) 0.0188(6) -0.0016(5) -0.0007(4) 0.0029(5)
P11_2 0.0139(5) 0.0134(6) 0.0148(5) -0.0032(5) -0.0036(4) 0.0007(5)
P12_2 0.0240(6) 0.0148(7) 0.0133(5) -0.0001(5) -0.0010(5) -0.0013(5)
P13_2 0.0139(5) 0.0113(6) 0.0142(5) -0.0020(4) -0.0045(4) 0.0010(5)
P14_2 0.0135(5) 0.0124(6) 0.0209(6) -0.0034(5) -0.0029(4) -0.0010(5)
C1_2 0.015(2) 0.028(3) 0.031(3) -0.010(2) 0.0006(19) -0.005(2)
C2_2 0.027(3) 0.018(3) 0.017(2) -0.0060(19) 0.0062(19) -0.006(2)
C3_2 0.011(2) 0.016(3) 0.019(2) -0.0013(18) -0.0001(17) -0.0029(19)
C4_2 0.017(2) 0.024(3) 0.025(2) -0.004(2) -0.0074(19) -0.002(2)
C5_2 0.019(2) 0.022(3) 0.022(2) -0.006(2) -0.0023(18) -0.004(2)
C6_2 0.023(2) 0.026(3) 0.016(2) -0.005(2) -0.0045(18) 0.003(2)
C7_2 0.017(2) 0.024(3) 0.027(3) -0.009(2) -0.0089(19) -0.003(2)
C8_2 0.011(2) 0.010(2) 0.017(2) 0.0000(17) -0.0019(16) -0.0015(18)
C9_2 0.020(2) 0.014(3) 0.020(2) -0.0006(19) -0.0040(18) 0.003(2)
C10_2 0.015(2) 0.019(3) 0.027(2) -0.007(2) -0.0065(18) 0.001(2)
C11_2 0.029(3) 0.023(3) 0.037(3) 0.002(2) -0.005(2) 0.004(2)
C12_2 0.037(3) 0.014(3) 0.031(3) -0.001(2) -0.004(2) -0.008(2)
C13_2 0.025(2) 0.012(3) 0.020(2) 0.0054(19) -0.0038(19) -0.002(2)
C14_2 0.022(2) 0.022(3) 0.025(3) 0.000(2) -0.0020(19) -0.006(2)
C15_2 0.042(3) 0.019(3) 0.013(2) 0.0064(19) 0.001(2) -0.007(2)
C16_2 0.034(3) 0.013(3) 0.017(2) 0.0011(19) -0.0069(19) -0.002(2)
C17_2 0.023(2) 0.018(3) 0.021(2) -0.001(2) 0.0105(19) -0.009(2)
C18_2 0.015(2) 0.012(2) 0.013(2) -0.0034(17) -0.0008(16) 0.0013(19)
C19_2 0.034(3) 0.016(3) 0.016(2) -0.0067(19) 0.0033(19) 0.000(2)
C20_2 0.018(2) 0.020(3) 0.026(3) -0.003(2) 0.0072(19) -0.002(2)
C21_2 0.035(3) 0.021(3) 0.021(2) -0.006(2) -0.002(2) 0.001(2)
C22_2 0.033(3) 0.022(3) 0.030(3) -0.006(2) 0.018(2) -0.005(2)
C23_2 0.014(2) 0.017(3) 0.026(2) -0.006(2) 0.0025(18) 0.002(2)
C24_2 0.037(3) 0.014(3) 0.025(3) -0.008(2) 0.001(2) -0.001(2)
C25_2 0.024(3) 0.019(3) 0.039(3) -0.001(2) -0.004(2) 0.005(2)
C26_2 0.027(3) 0.020(3) 0.015(2) -0.0048(19) -0.0036(18) -0.006(2)
C27_2 0.017(2) 0.029(3) 0.029(3) -0.005(2) -0.0069(19) 0.006(2)
C28_2 0.022(2) 0.019(3) 0.015(2) -0.0021(19) -0.0032(18) 0.000(2)
C29_2 0.049(3) 0.025(3) 0.026(3) 0.005(2) -0.016(2) -0.001(3)
C30_2 0.041(3) 0.025(3) 0.024(3) -0.002(2) 0.008(2) -0.014(3)
C31_2 0.026(3) 0.019(3) 0.024(2) 0.002(2) -0.013(2) -0.001(2)
C32_2 0.013(2) 0.023(3) 0.024(2) -0.004(2) -0.0017(18) -0.001(2)
C33_2 0.017(2) 0.020(3) 0.022(2) -0.004(2) -0.0074(18) -0.001(2)
C34_2 0.016(2) 0.024(3) 0.041(3) -0.003(2) -0.001(2) -0.001(2)
C35_2 0.028(3) 0.018(3) 0.033(3) -0.012(2) -0.011(2) -0.002(2)
C1_3 0.074(5) 0.073(5) 0.071(5) -0.009(3) -0.007(4) 0.001(4)
C2_3 0.069(4) 0.070(4) 0.065(4) -0.009(3) -0.009(3) 0.000(3)
C3_3 0.066(4) 0.066(4) 0.061(4) -0.005(3) -0.006(3) -0.003(3)
C4_3 0.056(4) 0.056(4) 0.054(4) -0.004(3) -0.002(3) -0.005(3)
C5_3 0.043(3) 0.052(4) 0.047(3) 0.002(3) -0.009(3) 0.000(3)
C6_3 0.041(4) 0.052(4) 0.053(4) 0.005(3) -0.017(3) -0.003(3)
C1_31 0.080(5) 0.082(6) 0.083(6) -0.007(4) -0.009(4) -0.003(4)
C2_31 0.076(5) 0.078(5) 0.080(5) -0.007(3) -0.018(3) -0.005(3)
C3_31 0.066(4) 0.071(5) 0.070(4) -0.003(3) -0.021(3) -0.008(3)
C4_31 0.066(4) 0.070(5) 0.068(4) -0.004(3) -0.015(3) -0.007(3)
C5_31 0.068(5) 0.074(5) 0.073(5) -0.003(3) -0.016(3) -0.006(3)
C6_31 0.069(5) 0.076(6) 0.075(5) -0.001(4) -0.016(4) -0.007(4)

loop_
_atom_type_symbol
_atom_type_description
_atom_type_scat_dispersion_real
_atom_type_scat_dispersion_imag
_atom_type_scat_source
C C 0.0033 0.0016 'International Tables Vol C Tables 4.2.6.8 and 6.1.1.4'
H H 0.0000 0.0000 'International Tables Vol C Tables 4.2.6.8 and 6.1.1.4'
P P 0.1023 0.0942 'International Tables Vol C Tables 4.2.6.8 and 6.1.1.4'
Pt Pt -1.7033 8.3905 'International Tables Vol C Tables 4.2.6.8 and 6.1.1.4'

loop_
_geom_angle_atom_site_label_1
_geom_angle_atom_site_label_2
_geom_angle_atom_site_label_3
_geom_angle
_geom_angle_site_symmetry_1
_geom_angle_site_symmetry_3
_geom_angle_publ_flag
P3_1 Pt1_1 P5_1 118.55(4) . . ?
P3_1 Pt1_1 P1_1 119.13(4) . . ?
P5_1 Pt1_1 P1_1 118.22(4) . . ?
P3_1 Pt1_1 Pt2_1 95.98(3) . . ?
P5_1 Pt1_1 Pt2_1 97.27(3) . . ?
P1_1 Pt1_1 Pt2_1 97.07(3) . . ?
P4_1 Pt2_1 P6_1 114.55(4) . . ?
P4_1 Pt2_1 P2_1 113.87(4) . . ?
P6_1 Pt2_1 P2_1 114.47(4) . . ?
P4_1 Pt2_1 P7_1 104.14(4) . . ?
P6_1 Pt2_1 P7_1 102.79(4) . . ?
P2_1 Pt2_1 P7_1 105.25(4) . . ?
P4_1 Pt2_1 Pt1_1 76.91(3) . . ?
P6_1 Pt2_1 Pt1_1 75.24(3) . . ?
P2_1 Pt2_1 Pt1_1 75.68(3) . . ?
P7_1 Pt2_1 Pt1_1 178.03(3) . . ?
P11_1 Pt3_1 P8_1 104.64(4) . . ?
P11_1 Pt3_1 P13_1 113.63(4) . . ?
P8_1 Pt3_1 P13_1 103.19(4) . . ?
P11_1 Pt3_1 P9_1 115.34(4) . . ?
P8_1 Pt3_1 P9_1 102.67(4) . . ?
P13_1 Pt3_1 P9_1 115.21(4) . . ?
P11_1 Pt3_1 Pt4_1 76.85(3) . . ?
P8_1 Pt3_1 Pt4_1 178.50(3) . . ?
P13_1 Pt3_1 Pt4_1 76.15(3) . . ?
P9_1 Pt3_1 Pt4_1 76.50(3) . . ?
P12_1 Pt4_1 P10_1 119.31(4) . . ?
P12_1 Pt4_1 P14_1 118.19(4) . . ?
P10_1 Pt4_1 P14_1 117.37(4) . . ?
P12_1 Pt4_1 Pt3_1 96.87(3) . . ?
P10_1 Pt4_1 Pt3_1 97.26(3) . . ?
P14_1 Pt4_1 Pt3_1 98.61(3) . . ?
C2_1 P1_1 C1_1 97.6(2) . . ?
C2_1 P1_1 C3_1 101.0(2) . . ?
C1_1 P1_1 C3_1 101.9(2) . . ?
C2_1 P1_1 Pt1_1 122.43(17) . . ?
C1_1 P1_1 Pt1_1 119.92(18) . . ?
C3_1 P1_1 Pt1_1 110.67(14) . . ?
C5_1 P2_1 C3_1 101.2(2) . . ?
C5_1 P2_1 C4_1 98.7(2) . . ?
C3_1 P2_1 C4_1 97.4(2) . . ?
C5_1 P2_1 Pt2_1 117.48(17) . . ?
C3_1 P2_1 Pt2_1 121.27(15) . . ?
C4_1 P2_1 Pt2_1 116.73(15) . . ?
C8_1 P3_1 C7_1 101.3(2) . . ?
C8_1 P3_1 C6_1 100.2(2) . . ?
C7_1 P3_1 C6_1 98.1(2) . . ?
C8_1 P3_1 Pt1_1 112.13(15) . . ?
C7_1 P3_1 Pt1_1 119.08(17) . . ?
C6_1 P3_1 Pt1_1 122.51(16) . . ?
C9_1 P4_1 C8_1 101.6(2) . . ?
C9_1 P4_1 C10_1 98.0(2) . . ?
C8_1 P4_1 C10_1 97.1(2) . . ?
C9_1 P4_1 Pt2_1 117.83(17) . . ?
C8_1 P4_1 Pt2_1 120.22(15) . . ?
C10_1 P4_1 Pt2_1 117.83(17) . . ?
C12_1 P5_1 C11_1 98.3(2) . . ?
C12_1 P5_1 C13_1 101.7(2) . . ?
C11_1 P5_1 C13_1 101.7(2) . . ?
C12_1 P5_1 Pt1_1 120.37(17) . . ?
C11_1 P5_1 Pt1_1 120.58(17) . . ?
C13_1 P5_1 Pt1_1 111.06(14) . . ?
C15_1 P6_1 C13_1 100.9(2) . . ?
C15_1 P6_1 C14_1 98.3(2) . . ?
C13_1 P6_1 C14_1 97.1(2) . . ?
C15_1 P6_1 Pt2_1 116.97(15) . . ?
C13_1 P6_1 Pt2_1 122.24(15) . . ?
C14_1 P6_1 Pt2_1 116.92(14) . . ?
C16_1 P7_1 C17_1 100.4(2) . . ?
C16_1 P7_1 C18_1 104.5(2) . . ?
C17_1 P7_1 C18_1 101.7(2) . . ?
C16_1 P7_1 Pt2_1 115.10(15) . . ?
C17_1 P7_1 Pt2_1 116.11(16) . . ?
C18_1 P7_1 Pt2_1 116.83(13) . . ?
C20_1 P8_1 C19_1 100.0(2) . . ?
C20_1 P8_1 C18_1 104.7(2) . . ?
C19_1 P8_1 C18_1 102.2(2) . . ?
C20_1 P8_1 Pt3_1 115.07(16) . . ?
C19_1 P8_1 Pt3_1 116.36(15) . . ?
C18_1 P8_1 Pt3_1 116.29(13) . . ?
C21_1 P9_1 C23_1 101.3(2) . . ?
C21_1 P9_1 C22_1 98.0(2) . . ?
C23_1 P9_1 C22_1 97.0(2) . . ?
C21_1 P9_1 Pt3_1 117.72(15) . . ?
C23_1 P9_1 Pt3_1 120.99(15) . . ?
C22_1 P9_1 Pt3_1 117.51(15) . . ?
C24_1 P10_1 C23_1 101.9(2) . . ?
C24_1 P10_1 C25_1 97.1(2) . . ?
C23_1 P10_1 C25_1 100.7(2) . . ?
C24_1 P10_1 Pt4_1 118.99(17) . . ?
C23_1 P10_1 Pt4_1 111.90(14) . . ?
C25_1 P10_1 Pt4_1 122.78(17) . . ?
C27_1 P11_1 C26_1 97.8(2) . . ?
C27_1 P11_1 C28_1 101.6(2) . . ?
C26_1 P11_1 C28_1 98.02(19) . . ?
C27_1 P11_1 Pt3_1 116.98(15) . . ?
C26_1 P11_1 Pt3_1 117.96(15) . . ?
C28_1 P11_1 Pt3_1 120.35(14) . . ?
C30_1 P12_1 C28_1 101.2(2) . . ?
C30_1 P12_1 C29_1 98.7(2) . . ?
C28_1 P12_1 C29_1 100.8(2) . . ?
C30_1 P12_1 Pt4_1 119.81(16) . . ?
C28_1 P12_1 Pt4_1 112.04(13) . . ?
C29_1 P12_1 Pt4_1 120.98(15) . . ?
C32_1 P13_1 C33_1 101.6(2) . . ?
C32_1 P13_1 C31_1 99.2(2) . . ?
C33_1 P13_1 C31_1 95.5(2) . . ?
C32_1 P13_1 Pt3_1 115.73(16) . . ?
C33_1 P13_1 Pt3_1 122.35(14) . . ?
C31_1 P13_1 Pt3_1 118.27(16) . . ?
C35_1 P14_1 C33_1 102.9(2) . . ?
C35_1 P14_1 C34_1 98.0(2) . . ?
C33_1 P14_1 C34_1 101.0(2) . . ?
C35_1 P14_1 Pt4_1 119.00(17) . . ?
C33_1 P14_1 Pt4_1 110.46(15) . . ?
C34_1 P14_1 Pt4_1 122.48(16) . . ?
P1_1 C1_1 H1A_1 109.5 . . ?
P1_1 C1_1 H1B_1 109.5 . . ?
H1A_1 C1_1 H1B_1 109.5 . . ?
P1_1 C1_1 H1C_1 109.5 . . ?
H1A_1 C1_1 H1C_1 109.5 . . ?
H1B_1 C1_1 H1C_1 109.5 . . ?
P1_1 C2_1 H2A_1 109.5 . . ?
P1_1 C2_1 H2B_1 109.5 . . ?
H2A_1 C2_1 H2B_1 109.5 . . ?
P1_1 C2_1 H2C_1 109.5 . . ?
H2A_1 C2_1 H2C_1 109.5 . . ?
H2B_1 C2_1 H2C_1 109.5 . . ?
P1_1 C3_1 P2_1 112.6(2) . . ?
P1_1 C3_1 H3A_1 109.1 . . ?
P2_1 C3_1 H3A_1 109.1 . . ?
P1_1 C3_1 H3AB_1 109.1 . . ?
P2_1 C3_1 H3AB_1 109.1 . . ?
H3A_1 C3_1 H3AB_1 107.8 . . ?
P2_1 C4_1 H4A_1 109.5 . . ?
P2_1 C4_1 H4B_1 109.5 . . ?
H4A_1 C4_1 H4B_1 109.5 . . ?
P2_1 C4_1 H4C_1 109.5 . . ?
H4A_1 C4_1 H4C_1 109.5 . . ?
H4B_1 C4_1 H4C_1 109.5 . . ?
P2_1 C5_1 H5A_1 109.5 . . ?
P2_1 C5_1 H5B_1 109.5 . . ?
H5A_1 C5_1 H5B_1 109.5 . . ?
P2_1 C5_1 H5C_1 109.5 . . ?
H5A_1 C5_1 H5C_1 109.5 . . ?
H5B_1 C5_1 H5C_1 109.5 . . ?
P3_1 C6_1 H6A_1 109.5 . . ?
P3_1 C6_1 H6B_1 109.5 . . ?
H6A_1 C6_1 H6B_1 109.5 . . ?
P3_1 C6_1 H6C_1 109.5 . . ?
H6A_1 C6_1 H6C_1 109.5 . . ?
H6B_1 C6_1 H6C_1 109.5 . . ?
P3_1 C7_1 H7A_1 109.5 . . ?
P3_1 C7_1 H7B_1 109.5 . . ?
H7A_1 C7_1 H7B_1 109.5 . . ?
P3_1 C7_1 H7C_1 109.5 . . ?
H7A_1 C7_1 H7C_1 109.5 . . ?
H7B_1 C7_1 H7C_1 109.5 . . ?
P3_1 C8_1 P4_1 112.0(2) . . ?
P3_1 C8_1 H8A_1 109.2 . . ?
P4_1 C8_1 H8A_1 109.2 . . ?
P3_1 C8_1 H8AB_1 109.2 . . ?
P4_1 C8_1 H8AB_1 109.2 . . ?
H8A_1 C8_1 H8AB_1 107.9 . . ?
P4_1 C9_1 H9A_1 109.5 . . ?
P4_1 C9_1 H9B_1 109.5 . . ?
H9A_1 C9_1 H9B_1 109.5 . . ?
P4_1 C9_1 H9C_1 109.5 . . ?
H9A_1 C9_1 H9C_1 109.5 . . ?
H9B_1 C9_1 H9C_1 109.5 . . ?
P4_1 C10_1 H10A_1 109.5 . . ?
P4_1 C10_1 H10B_1 109.5 . . ?
H10A_1 C10_1 H10B_1 109.5 . . ?
P4_1 C10_1 H10C_1 109.5 . . ?
H10A_1 C10_1 H10C_1 109.5 . . ?
H10B_1 C10_1 H10C_1 109.5 . . ?
P5_1 C11_1 H11A_1 109.5 . . ?
P5_1 C11_1 H11B_1 109.5 . . ?
H11A_1 C11_1 H11B_1 109.5 . . ?
P5_1 C11_1 H11C_1 109.5 . . ?
H11A_1 C11_1 H11C_1 109.5 . . ?
H11B_1 C11_1 H11C_1 109.5 . . ?
P5_1 C12_1 H12A_1 109.5 . . ?
P5_1 C12_1 H12B_1 109.5 . . ?
H12A_1 C12_1 H12B_1 109.5 . . ?
P5_1 C12_1 H12C_1 109.5 . . ?
H12A_1 C12_1 H12C_1 109.5 . . ?
H12B_1 C12_1 H12C_1 109.5 . . ?
P6_1 C13_1 P5_1 111.1(2) . . ?
P6_1 C13_1 H13A_1 109.4 . . ?
P5_1 C13_1 H13A_1 109.4 . . ?
P6_1 C13_1 H13B_1 109.4 . . ?
P5_1 C13_1 H13B_1 109.4 . . ?
H13A_1 C13_1 H13B_1 108.0 . . ?
P6_1 C14_1 H14A_1 109.5 . . ?
P6_1 C14_1 H14B_1 109.5 . . ?
H14A_1 C14_1 H14B_1 109.5 . . ?
P6_1 C14_1 H14C_1 109.5 . . ?
H14A_1 C14_1 H14C_1 109.5 . . ?
H14B_1 C14_1 H14C_1 109.5 . . ?
P6_1 C15_1 H15A_1 109.5 . . ?
P6_1 C15_1 H15B_1 109.5 . . ?
H15A_1 C15_1 H15B_1 109.5 . . ?
P6_1 C15_1 H15C_1 109.5 . . ?
H15A_1 C15_1 H15C_1 109.5 . . ?
H15B_1 C15_1 H15C_1 109.5 . . ?
P7_1 C16_1 H16A_1 109.5 . . ?
P7_1 C16_1 H16B_1 109.5 . . ?
H16A_1 C16_1 H16B_1 109.5 . . ?
P7_1 C16_1 H16C_1 109.5 . . ?
H16A_1 C16_1 H16C_1 109.5 . . ?
H16B_1 C16_1 H16C_1 109.5 . . ?
P7_1 C17_1 H17A_1 109.5 . . ?
P7_1 C17_1 H17B_1 109.5 . . ?
H17A_1 C17_1 H17B_1 109.5 . . ?
P7_1 C17_1 H17C_1 109.5 . . ?
H17A_1 C17_1 H17C_1 109.5 . . ?
H17B_1 C17_1 H17C_1 109.5 . . ?
P8_1 C18_1 P7_1 131.7(2) . . ?
P8_1 C18_1 H18A_1 104.3 . . ?
P7_1 C18_1 H18A_1 104.3 . . ?
P8_1 C18_1 H18B_1 104.3 . . ?
P7_1 C18_1 H18B_1 104.3 . . ?
H18A_1 C18_1 H18B_1 105.6 . . ?
P8_1 C19_1 H19A_1 109.5 . . ?
P8_1 C19_1 H19B_1 109.5 . . ?
H19A_1 C19_1 H19B_1 109.5 . . ?
P8_1 C19_1 H19C_1 109.5 . . ?
H19A_1 C19_1 H19C_1 109.5 . . ?
H19B_1 C19_1 H19C_1 109.5 . . ?
P8_1 C20_1 H20A_1 109.5 . . ?
P8_1 C20_1 H20B_1 109.5 . . ?
H20A_1 C20_1 H20B_1 109.5 . . ?
P8_1 C20_1 H20C_1 109.5 . . ?
H20A_1 C20_1 H20C_1 109.5 . . ?
H20B_1 C20_1 H20C_1 109.5 . . ?
P9_1 C21_1 H21A_1 109.5 . . ?
P9_1 C21_1 H21B_1 109.5 . . ?
H21A_1 C21_1 H21B_1 109.5 . . ?
P9_1 C21_1 H21C_1 109.5 . . ?
H21A_1 C21_1 H21C_1 109.5 . . ?
H21B_1 C21_1 H21C_1 109.5 . . ?
P9_1 C22_1 H22A_1 109.5 . . ?
P9_1 C22_1 H22B_1 109.5 . . ?
H22A_1 C22_1 H22B_1 109.5 . . ?
P9_1 C22_1 H22C_1 109.5 . . ?
H22A_1 C22_1 H22C_1 109.5 . . ?
H22B_1 C22_1 H22C_1 109.5 . . ?
P10_1 C23_1 P9_1 110.9(2) . . ?
P10_1 C23_1 H23A_1 109.5 . . ?
P9_1 C23_1 H23A_1 109.5 . . ?
P10_1 C23_1 H23B_1 109.5 . . ?
P9_1 C23_1 H23B_1 109.5 . . ?
H23A_1 C23_1 H23B_1 108.1 . . ?
P10_1 C24_1 H24A_1 109.5 . . ?
P10_1 C24_1 H24B_1 109.5 . . ?
H24A_1 C24_1 H24B_1 109.5 . . ?
P10_1 C24_1 H24C_1 109.5 . . ?
H24A_1 C24_1 H24C_1 109.5 . . ?
H24B_1 C24_1 H24C_1 109.5 . . ?
P10_1 C25_1 H25A_1 109.5 . . ?
P10_1 C25_1 H25B_1 109.5 . . ?
H25A_1 C25_1 H25B_1 109.5 . . ?
P10_1 C25_1 H25C_1 109.5 . . ?
H25A_1 C25_1 H25C_1 109.5 . . ?
H25B_1 C25_1 H25C_1 109.5 . . ?
P11_1 C26_1 H26A_1 109.5 . . ?
P11_1 C26_1 H26B_1 109.5 . . ?
H26A_1 C26_1 H26B_1 109.5 . . ?
P11_1 C26_1 H26C_1 109.5 . . ?
H26A_1 C26_1 H26C_1 109.5 . . ?
H26B_1 C26_1 H26C_1 109.5 . . ?
P11_1 C27_1 H27A_1 109.5 . . ?
P11_1 C27_1 H27B_1 109.5 . . ?
H27A_1 C27_1 H27B_1 109.5 . . ?
P11_1 C27_1 H27C_1 109.5 . . ?
H27A_1 C27_1 H27C_1 109.5 . . ?
H27B_1 C27_1 H27C_1 109.5 . . ?
P12_1 C28_1 P11_1 110.7(2) . . ?
P12_1 C28_1 H28A_1 109.5 . . ?
P11_1 C28_1 H28A_1 109.5 . . ?
P12_1 C28_1 H28B_1 109.5 . . ?
P11_1 C28_1 H28B_1 109.5 . . ?
H28A_1 C28_1 H28B_1 108.1 . . ?
P12_1 C29_1 H29A_1 109.5 . . ?
P12_1 C29_1 H29B_1 109.5 . . ?
H29A_1 C29_1 H29B_1 109.5 . . ?
P12_1 C29_1 H29C_1 109.5 . . ?
H29A_1 C29_1 H29C_1 109.5 . . ?
H29B_1 C29_1 H29C_1 109.5 . . ?
P12_1 C30_1 H30A_1 109.5 . . ?
P12_1 C30_1 H30B_1 109.5 . . ?
H30A_1 C30_1 H30B_1 109.5 . . ?
P12_1 C30_1 H30C_1 109.5 . . ?
H30A_1 C30_1 H30C_1 109.5 . . ?
H30B_1 C30_1 H30C_1 109.5 . . ?
P13_1 C31_1 H31A_1 109.5 . . ?
P13_1 C31_1 H31B_1 109.5 . . ?
H31A_1 C31_1 H31B_1 109.5 . . ?
P13_1 C31_1 H31C_1 109.5 . . ?
H31A_1 C31_1 H31C_1 109.5 . . ?
H31B_1 C31_1 H31C_1 109.5 . . ?
P13_1 C32_1 H32A_1 109.5 . . ?
P13_1 C32_1 H32B_1 109.5 . . ?
H32A_1 C32_1 H32B_1 109.5 . . ?
P13_1 C32_1 H32C_1 109.5 . . ?
H32A_1 C32_1 H32C_1 109.5 . . ?
H32B_1 C32_1 H32C_1 109.5 . . ?
P14_1 C33_1 P13_1 112.0(2) . . ?
P14_1 C33_1 H33A_1 109.2 . . ?
P13_1 C33_1 H33A_1 109.2 . . ?
P14_1 C33_1 H33B_1 109.2 . . ?
P13_1 C33_1 H33B_1 109.2 . . ?
H33A_1 C33_1 H33B_1 107.9 . . ?
P14_1 C34_1 H34A_1 109.5 . . ?
P14_1 C34_1 H34B_1 109.5 . . ?
H34A_1 C34_1 H34B_1 109.5 . . ?
P14_1 C34_1 H34C_1 109.5 . . ?
H34A_1 C34_1 H34C_1 109.5 . . ?
H34B_1 C34_1 H34C_1 109.5 . . ?
P14_1 C35_1 H35A_1 109.5 . . ?
P14_1 C35_1 H35B_1 109.5 . . ?
H35A_1 C35_1 H35B_1 109.5 . . ?
P14_1 C35_1 H35C_1 109.5 . . ?
H35A_1 C35_1 H35C_1 109.5 . . ?
H35B_1 C35_1 H35C_1 109.5 . . ?
P1_2 Pt1_2 P3_2 118.72(4) . . ?
P1_2 Pt1_2 P5_2 118.33(4) . . ?
P3_2 Pt1_2 P5_2 117.01(4) . . ?
P1_2 Pt1_2 Pt2_2 97.32(3) . . ?
P3_2 Pt1_2 Pt2_2 98.49(3) . . ?
P5_2 Pt1_2 Pt2_2 98.69(3) . . ?
P4_2 Pt2_2 P7_2 101.75(4) . . ?
P4_2 Pt2_2 P2_2 116.76(4) . . ?
P7_2 Pt2_2 P2_2 104.95(4) . . ?
P4_2 Pt2_2 P6_2 114.65(4) . . ?
P7_2 Pt2_2 P6_2 103.49(4) . . ?
P2_2 Pt2_2 P6_2 113.00(4) . . ?
P4_2 Pt2_2 Pt1_2 76.11(3) . . ?
P7_2 Pt2_2 Pt1_2 177.65(3) . . ?
P2_2 Pt2_2 Pt1_2 77.02(3) . . ?
P6_2 Pt2_2 Pt1_2 76.71(3) . . ?
P13_2 Pt3_2 P9_2 115.08(4) . . ?
P13_2 Pt3_2 P11_2 112.86(4) . . ?
P9_2 Pt3_2 P11_2 115.79(4) . . ?
P13_2 Pt3_2 P8_2 105.10(4) . . ?
P9_2 Pt3_2 P8_2 101.62(4) . . ?
P11_2 Pt3_2 P8_2 104.40(4) . . ?
P13_2 Pt3_2 Pt4_2 75.84(3) . . ?
P9_2 Pt3_2 Pt4_2 76.58(3) . . ?
P11_2 Pt3_2 Pt4_2 76.50(3) . . ?
P8_2 Pt3_2 Pt4_2 178.20(3) . . ?
P14_2 Pt4_2 P10_2 118.42(4) . . ?
P14_2 Pt4_2 P12_2 118.35(4) . . ?
P10_2 Pt4_2 P12_2 118.85(4) . . ?
P14_2 Pt4_2 Pt3_2 96.90(3) . . ?
P10_2 Pt4_2 Pt3_2 96.66(3) . . ?
P12_2 Pt4_2 Pt3_2 97.41(3) . . ?
C3_2 P1_2 C1_2 102.6(2) . . ?
C3_2 P1_2 C2_2 101.2(2) . . ?
C1_2 P1_2 C2_2 98.1(2) . . ?
C3_2 P1_2 Pt1_2 112.02(14) . . ?
C1_2 P1_2 Pt1_2 118.83(17) . . ?
C2_2 P1_2 Pt1_2 121.09(16) . . ?
C4_2 P2_2 C3_2 101.4(2) . . ?
C4_2 P2_2 C5_2 97.8(2) . . ?
C3_2 P2_2 C5_2 98.3(2) . . ?
C4_2 P2_2 Pt2_2 117.92(16) . . ?
C3_2 P2_2 Pt2_2 120.21(14) . . ?
C5_2 P2_2 Pt2_2 117.07(15) . . ?
C6_2 P3_2 C7_2 98.7(2) . . ?
C6_2 P3_2 C8_2 100.9(2) . . ?
C7_2 P3_2 C8_2 102.1(2) . . ?
C6_2 P3_2 Pt1_2 120.13(15) . . ?
C7_2 P3_2 Pt1_2 121.20(15) . . ?
C8_2 P3_2 Pt1_2 110.62(13) . . ?
C9_2 P4_2 C8_2 101.4(2) . . ?
C9_2 P4_2 C10_2 98.1(2) . . ?
C8_2 P4_2 C10_2 96.4(2) . . ?
C9_2 P4_2 Pt2_2 117.92(15) . . ?
C8_2 P4_2 Pt2_2 121.40(14) . . ?
C10_2 P4_2 Pt2_2 117.15(15) . . ?
C12_2 P5_2 C11_2 99.1(2) . . ?
C12_2 P5_2 C13_2 102.7(2) . . ?
C11_2 P5_2 C13_2 100.8(2) . . ?
C12_2 P5_2 Pt1_2 118.60(16) . . ?
C11_2 P5_2 Pt1_2 122.02(17) . . ?
C13_2 P5_2 Pt1_2 110.67(15) . . ?
C14_2 P6_2 C13_2 102.0(2) . . ?
C14_2 P6_2 C15_2 99.0(2) . . ?
C13_2 P6_2 C15_2 95.6(2) . . ?
C14_2 P6_2 Pt2_2 116.12(16) . . ?
C13_2 P6_2 Pt2_2 121.82(15) . . ?
C15_2 P6_2 Pt2_2 118.02(16) . . ?
C16_2 P7_2 C17_2 100.0(2) . . ?
C16_2 P7_2 C18_2 101.9(2) . . ?
C17_2 P7_2 C18_2 105.0(2) . . ?
C16_2 P7_2 Pt2_2 115.34(16) . . ?
C17_2 P7_2 Pt2_2 115.77(16) . . ?
C18_2 P7_2 Pt2_2 116.67(13) . . ?
C19_2 P8_2 C20_2 101.1(2) . . ?
C19_2 P8_2 C18_2 103.8(2) . . ?
C20_2 P8_2 C18_2 101.9(2) . . ?
C19_2 P8_2 Pt3_2 115.61(16) . . ?
C20_2 P8_2 Pt3_2 115.17(16) . . ?
C18_2 P8_2 Pt3_2 117.09(14) . . ?
C21_2 P9_2 C23_2 102.1(2) . . ?
C21_2 P9_2 C22_2 98.1(2) . . ?
C23_2 P9_2 C22_2 96.2(2) . . ?
C21_2 P9_2 Pt3_2 117.03(16) . . ?
C23_2 P9_2 Pt3_2 120.67(15) . . ?
C22_2 P9_2 Pt3_2 118.43(17) . . ?
C23_2 P10_2 C24_2 101.4(2) . . ?
C23_2 P10_2 C25_2 100.5(2) . . ?
C24_2 P10_2 C25_2 98.6(2) . . ?
C23_2 P10_2 Pt4_2 111.63(15) . . ?
C24_2 P10_2 Pt4_2 119.01(17) . . ?
C25_2 P10_2 Pt4_2 122.31(17) . . ?
C27_2 P11_2 C26_2 98.7(2) . . ?
C27_2 P11_2 C28_2 100.7(2) . . ?
C26_2 P11_2 C28_2 96.9(2) . . ?
C27_2 P11_2 Pt3_2 117.68(16) . . ?
C26_2 P11_2 Pt3_2 116.67(15) . . ?
C28_2 P11_2 Pt3_2 121.78(15) . . ?
C28_2 P12_2 C29_2 101.7(2) . . ?
C28_2 P12_2 C30_2 100.4(2) . . ?
C29_2 P12_2 C30_2 98.3(2) . . ?
C28_2 P12_2 Pt4_2 110.98(14) . . ?
C29_2 P12_2 Pt4_2 119.99(18) . . ?
C30_2 P12_2 Pt4_2 122.10(17) . . ?
C32_2 P13_2 C31_2 97.9(2) . . ?
C32_2 P13_2 C33_2 101.2(2) . . ?
C31_2 P13_2 C33_2 97.7(2) . . ?
C32_2 P13_2 Pt3_2 118.21(15) . . ?
C31_2 P13_2 Pt3_2 116.14(16) . . ?
C33_2 P13_2 Pt3_2 121.36(15) . . ?
C34_2 P14_2 C33_2 102.3(2) . . ?
C34_2 P14_2 C35_2 97.9(2) . . ?
C33_2 P14_2 C35_2 100.6(2) . . ?
C34_2 P14_2 Pt4_2 118.78(17) . . ?
C33_2 P14_2 Pt4_2 111.78(14) . . ?
C35_2 P14_2 Pt4_2 122.23(16) . . ?
P1_2 C1_2 H1A_2 109.5 . . ?
P1_2 C1_2 H1B_2 109.5 . . ?
H1A_2 C1_2 H1B_2 109.5 . . ?
P1_2 C1_2 H1C_2 109.5 . . ?
H1A_2 C1_2 H1C_2 109.5 . . ?
H1B_2 C1_2 H1C_2 109.5 . . ?
P1_2 C2_2 H2A_2 109.5 . . ?
P1_2 C2_2 H2B_2 109.5 . . ?
H2A_2 C2_2 H2B_2 109.5 . . ?
P1_2 C2_2 H2C_2 109.5 . . ?
H2A_2 C2_2 H2C_2 109.5 . . ?
H2B_2 C2_2 H2C_2 109.5 . . ?
P1_2 C3_2 P2_2 111.1(2) . . ?
P1_2 C3_2 H3A_2 109.4 . . ?
P2_2 C3_2 H3A_2 109.4 . . ?
P1_2 C3_2 H3AB_2 109.4 . . ?
P2_2 C3_2 H3AB_2 109.4 . . ?
H3A_2 C3_2 H3AB_2 108.0 . . ?
P2_2 C4_2 H4A_2 109.5 . . ?
P2_2 C4_2 H4B_2 109.5 . . ?
H4A_2 C4_2 H4B_2 109.5 . . ?
P2_2 C4_2 H4C_2 109.5 . . ?
H4A_2 C4_2 H4C_2 109.5 . . ?
H4B_2 C4_2 H4C_2 109.5 . . ?
P2_2 C5_2 H5A_2 109.5 . . ?
P2_2 C5_2 H5B_2 109.5 . . ?
H5A_2 C5_2 H5B_2 109.5 . . ?
P2_2 C5_2 H5C_2 109.5 . . ?
H5A_2 C5_2 H5C_2 109.5 . . ?
H5B_2 C5_2 H5C_2 109.5 . . ?
P3_2 C6_2 H6A_2 109.5 . . ?
P3_2 C6_2 H6B_2 109.5 . . ?
H6A_2 C6_2 H6B_2 109.5 . . ?
P3_2 C6_2 H6C_2 109.5 . . ?
H6A_2 C6_2 H6C_2 109.5 . . ?
H6B_2 C6_2 H6C_2 109.5 . . ?
P3_2 C7_2 H7A_2 109.5 . . ?
P3_2 C7_2 H7B_2 109.5 . . ?
H7A_2 C7_2 H7B_2 109.5 . . ?
P3_2 C7_2 H7C_2 109.5 . . ?
H7A_2 C7_2 H7C_2 109.5 . . ?
H7B_2 C7_2 H7C_2 109.5 . . ?
P4_2 C8_2 P3_2 110.6(2) . . ?
P4_2 C8_2 H8A_2 109.5 . . ?
P3_2 C8_2 H8A_2 109.5 . . ?
P4_2 C8_2 H8AB_2 109.5 . . ?
P3_2 C8_2 H8AB_2 109.5 . . ?
H8A_2 C8_2 H8AB_2 108.1 . . ?
P4_2 C9_2 H9A_2 109.5 . . ?
P4_2 C9_2 H9B_2 109.5 . . ?
H9A_2 C9_2 H9B_2 109.5 . . ?
P4_2 C9_2 H9C_2 109.5 . . ?
H9A_2 C9_2 H9C_2 109.5 . . ?
H9B_2 C9_2 H9C_2 109.5 . . ?
P4_2 C10_2 H10A_2 109.5 . . ?
P4_2 C10_2 H10B_2 109.5 . . ?
H10A_2 C10_2 H10B_2 109.5 . . ?
P4_2 C10_2 H10C_2 109.5 . . ?
H10A_2 C10_2 H10C_2 109.5 . . ?
H10B_2 C10_2 H10C_2 109.5 . . ?
P5_2 C11_2 H11A_2 109.5 . . ?
P5_2 C11_2 H11B_2 109.5 . . ?
H11A_2 C11_2 H11B_2 109.5 . . ?
P5_2 C11_2 H11C_2 109.5 . . ?
H11A_2 C11_2 H11C_2 109.5 . . ?
H11B_2 C11_2 H11C_2 109.5 . . ?
P5_2 C12_2 H12A_2 109.5 . . ?
P5_2 C12_2 H12B_2 109.5 . . ?
H12A_2 C12_2 H12B_2 109.5 . . ?
P5_2 C12_2 H12C_2 109.5 . . ?
H12A_2 C12_2 H12C_2 109.5 . . ?
H12B_2 C12_2 H12C_2 109.5 . . ?
P5_2 C13_2 P6_2 111.7(2) . . ?
P5_2 C13_2 H13A_2 109.3 . . ?
P6_2 C13_2 H13A_2 109.3 . . ?
P5_2 C13_2 H13B_2 109.3 . . ?
P6_2 C13_2 H13B_2 109.3 . . ?
H13A_2 C13_2 H13B_2 107.9 . . ?
P6_2 C14_2 H14A_2 109.5 . . ?
P6_2 C14_2 H14B_2 109.5 . . ?
H14A_2 C14_2 H14B_2 109.5 . . ?
P6_2 C14_2 H14C_2 109.5 . . ?
H14A_2 C14_2 H14C_2 109.5 . . ?
H14B_2 C14_2 H14C_2 109.5 . . ?
P6_2 C15_2 H15A_2 109.5 . . ?
P6_2 C15_2 H15B_2 109.5 . . ?
H15A_2 C15_2 H15B_2 109.5 . . ?
P6_2 C15_2 H15C_2 109.5 . . ?
H15A_2 C15_2 H15C_2 109.5 . . ?
H15B_2 C15_2 H15C_2 109.5 . . ?
P7_2 C16_2 H16A_2 109.5 . . ?
P7_2 C16_2 H16B_2 109.5 . . ?
H16A_2 C16_2 H16B_2 109.5 . . ?
P7_2 C16_2 H16C_2 109.5 . . ?
H16A_2 C16_2 H16C_2 109.5 . . ?
H16B_2 C16_2 H16C_2 109.5 . . ?
P7_2 C17_2 H17A_2 109.5 . . ?
P7_2 C17_2 H17B_2 109.5 . . ?
H17A_2 C17_2 H17B_2 109.5 . . ?
P7_2 C17_2 H17C_2 109.5 . . ?
H17A_2 C17_2 H17C_2 109.5 . . ?
H17B_2 C17_2 H17C_2 109.5 . . ?
P8_2 C18_2 P7_2 131.3(2) . . ?
P8_2 C18_2 H18A_2 104.4 . . ?
P7_2 C18_2 H18A_2 104.4 . . ?
P8_2 C18_2 H18B_2 104.4 . . ?
P7_2 C18_2 H18B_2 104.4 . . ?
H18A_2 C18_2 H18B_2 105.6 . . ?
P8_2 C19_2 H19A_2 109.5 . . ?
P8_2 C19_2 H19B_2 109.5 . . ?
H19A_2 C19_2 H19B_2 109.5 . . ?
P8_2 C19_2 H19C_2 109.5 . . ?
H19A_2 C19_2 H19C_2 109.5 . . ?
H19B_2 C19_2 H19C_2 109.5 . . ?
P8_2 C20_2 H20A_2 109.5 . . ?
P8_2 C20_2 H20B_2 109.5 . . ?
H20A_2 C20_2 H20B_2 109.5 . . ?
P8_2 C20_2 H20C_2 109.5 . . ?
H20A_2 C20_2 H20C_2 109.5 . . ?
H20B_2 C20_2 H20C_2 109.5 . . ?
P9_2 C21_2 H21A_2 109.5 . . ?
P9_2 C21_2 H21B_2 109.5 . . ?
H21A_2 C21_2 H21B_2 109.5 . . ?
P9_2 C21_2 H21C_2 109.5 . . ?
H21A_2 C21_2 H21C_2 109.5 . . ?
H21B_2 C21_2 H21C_2 109.5 . . ?
P9_2 C22_2 H22A_2 109.5 . . ?
P9_2 C22_2 H22B_2 109.5 . . ?
H22A_2 C22_2 H22B_2 109.5 . . ?
P9_2 C22_2 H22C_2 109.5 . . ?
H22A_2 C22_2 H22C_2 109.5 . . ?
H22B_2 C22_2 H22C_2 109.5 . . ?
P10_2 C23_2 P9_2 112.1(2) . . ?
P10_2 C23_2 H23A_2 109.2 . . ?
P9_2 C23_2 H23A_2 109.2 . . ?
P10_2 C23_2 H23B_2 109.2 . . ?
P9_2 C23_2 H23B_2 109.2 . . ?
H23A_2 C23_2 H23B_2 107.9 . . ?
P10_2 C24_2 H24A_2 109.5 . . ?
P10_2 C24_2 H24B_2 109.5 . . ?
H24A_2 C24_2 H24B_2 109.5 . . ?
P10_2 C24_2 H24C_2 109.5 . . ?
H24A_2 C24_2 H24C_2 109.5 . . ?
H24B_2 C24_2 H24C_2 109.5 . . ?
P10_2 C25_2 H25A_2 109.5 . . ?
P10_2 C25_2 H25B_2 109.5 . . ?
H25A_2 C25_2 H25B_2 109.5 . . ?
P10_2 C25_2 H25C_2 109.5 . . ?
H25A_2 C25_2 H25C_2 109.5 . . ?
H25B_2 C25_2 H25C_2 109.5 . . ?
P11_2 C26_2 H26A_2 109.5 . . ?
P11_2 C26_2 H26B_2 109.5 . . ?
H26A_2 C26_2 H26B_2 109.5 . . ?
P11_2 C26_2 H26C_2 109.5 . . ?
H26A_2 C26_2 H26C_2 109.5 . . ?
H26B_2 C26_2 H26C_2 109.5 . . ?
P11_2 C27_2 H27A_2 109.5 . . ?
P11_2 C27_2 H27B_2 109.5 . . ?
H27A_2 C27_2 H27B_2 109.5 . . ?
P11_2 C27_2 H27C_2 109.5 . . ?
H27A_2 C27_2 H27C_2 109.5 . . ?
H27B_2 C27_2 H27C_2 109.5 . . ?
P12_2 C28_2 P11_2 113.0(2) . . ?
P12_2 C28_2 H28A_2 109.0 . . ?
P11_2 C28_2 H28A_2 109.0 . . ?
P12_2 C28_2 H28B_2 109.0 . . ?
P11_2 C28_2 H28B_2 109.0 . . ?
H28A_2 C28_2 H28B_2 107.8 . . ?
P12_2 C29_2 H29A_2 109.5 . . ?
P12_2 C29_2 H29B_2 109.5 . . ?
H29A_2 C29_2 H29B_2 109.5 . . ?
P12_2 C29_2 H29C_2 109.5 . . ?
H29A_2 C29_2 H29C_2 109.5 . . ?
H29B_2 C29_2 H29C_2 109.5 . . ?
P12_2 C30_2 H30A_2 109.5 . . ?
P12_2 C30_2 H30B_2 109.5 . . ?
H30A_2 C30_2 H30B_2 109.5 . . ?
P12_2 C30_2 H30C_2 109.5 . . ?
H30A_2 C30_2 H30C_2 109.5 . . ?
H30B_2 C30_2 H30C_2 109.5 . . ?
P13_2 C31_2 H31A_2 109.5 . . ?
P13_2 C31_2 H31B_2 109.5 . . ?
H31A_2 C31_2 H31B_2 109.5 . . ?
P13_2 C31_2 H31C_2 109.5 . . ?
H31A_2 C31_2 H31C_2 109.5 . . ?
H31B_2 C31_2 H31C_2 109.5 . . ?
P13_2 C32_2 H32A_2 109.5 . . ?
P13_2 C32_2 H32B_2 109.5 . . ?
H32A_2 C32_2 H32B_2 109.5 . . ?
P13_2 C32_2 H32C_2 109.5 . . ?
H32A_2 C32_2 H32C_2 109.5 . . ?
H32B_2 C32_2 H32C_2 109.5 . . ?
P14_2 C33_2 P13_2 110.9(2) . . ?
P14_2 C33_2 H33A_2 109.5 . . ?
P13_2 C33_2 H33A_2 109.5 . . ?
P14_2 C33_2 H33B_2 109.5 . . ?
P13_2 C33_2 H33B_2 109.5 . . ?
H33A_2 C33_2 H33B_2 108.1 . . ?
P14_2 C34_2 H34A_2 109.5 . . ?
P14_2 C34_2 H34B_2 109.5 . . ?
H34A_2 C34_2 H34B_2 109.5 . . ?
P14_2 C34_2 H34C_2 109.5 . . ?
H34A_2 C34_2 H34C_2 109.5 . . ?
H34B_2 C34_2 H34C_2 109.5 . . ?
P14_2 C35_2 H35A_2 109.5 . . ?
P14_2 C35_2 H35B_2 109.5 . . ?
H35A_2 C35_2 H35B_2 109.5 . . ?
P14_2 C35_2 H35C_2 109.5 . . ?
H35A_2 C35_2 H35C_2 109.5 . . ?
H35B_2 C35_2 H35C_2 109.5 . . ?
C2_3 C1_3 C2_31 47.1(6) . . ?
C2_3 C1_3 H1A_3 109.5 . . ?
C2_31 C1_3 H1A_3 147.9 . . ?
C2_3 C1_3 H1B_3 109.5 . . ?
C2_31 C1_3 H1B_3 69.8 . . ?
H1A_3 C1_3 H1B_3 109.5 . . ?
C2_3 C1_3 H1C_3 109.5 . . ?
C2_31 C1_3 H1C_3 100.4 . . ?
H1A_3 C1_3 H1C_3 109.5 . . ?
H1B_3 C1_3 H1C_3 109.5 . . ?
C3_31 C2_3 C2_31 85.1(10) . . ?
C3_31 C2_3 C3_3 44.5(8) . . ?
C2_31 C2_3 C3_3 45.5(7) . . ?
C3_31 C2_3 C1_3 152.8(13) . . ?
C2_31 C2_3 C1_3 69.4(7) . . ?
C3_3 C2_3 C1_3 113.7(5) . . ?
C3_31 C2_3 C1_31 142.3(15) . . ?
C2_31 C2_3 C1_31 60.7(7) . . ?
C3_3 C2_3 C1_31 105.9(9) . . ?
C1_3 C2_3 C1_31 10.6(13) . . ?
C3_31 C2_3 H2A_3 95.7 . . ?
C2_31 C2_3 H2A_3 134.8 . . ?
C3_3 C2_3 H2A_3 108.8 . . ?
C1_3 C2_3 H2A_3 108.8 . . ?
C1_31 C2_3 H2A_3 119.1 . . ?
C3_31 C2_3 H2B_3 73.1 . . ?
C2_31 C2_3 H2B_3 115.6 . . ?
C3_3 C2_3 H2B_3 108.8 . . ?
C1_3 C2_3 H2B_3 108.8 . . ?
C1_31 C2_3 H2B_3 106.2 . . ?
H2A_3 C2_3 H2B_3 107.7 . . ?
C3_31 C3_3 C2_31 89.3(10) . . ?
C3_31 C3_3 C2_3 40.4(7) . . ?
C2_31 C3_3 C2_3 54.0(9) . . ?
C3_31 C3_3 C4_3 77.6(8) . . ?
C2_31 C3_3 C4_3 166.8(10) . . ?
C2_3 C3_3 C4_3 113.2(5) . . ?
C3_31 C3_3 C4_31 68.3(7) . . ?
C2_31 C3_3 C4_31 148.3(15) . . ?
C2_3 C3_3 C4_31 108.5(7) . . ?
C4_3 C3_3 C4_31 24.8(8) . . ?
C3_31 C3_3 H3A_3 141.6 . . ?
C2_31 C3_3 H3A_3 80.7 . . ?
C2_3 C3_3 H3A_3 108.9 . . ?
C4_3 C3_3 H3A_3 108.9 . . ?
C4_31 C3_3 H3A_3 130.7 . . ?
C3_31 C3_3 H3B_3 105.3 . . ?
C2_31 C3_3 H3B_3 75.4 . . ?
C2_3 C3_3 H3B_3 108.9 . . ?
C4_3 C3_3 H3B_3 108.9 . . ?
C4_31 C3_3 H3B_3 88.8 . . ?
H3A_3 C3_3 H3B_3 107.7 . . ?
C4_31 C4_3 C3_3 80.0(11) . . ?
C4_31 C4_3 C5_3 34.5(11) . . ?
C3_3 C4_3 C5_3 113.9(5) . . ?
C4_31 C4_3 C3_31 66.5(12) . . ?
C3_3 C4_3 C3_31 39.0(5) . . ?
C5_3 C4_3 C3_31 90.6(8) . . ?
C4_31 C4_3 C5_31 66.3(13) . . ?
C3_3 C4_3 C5_31 136.3(8) . . ?
C5_3 C4_3 C5_31 34.4(7) . . ?
C3_31 C4_3 C5_31 99.7(8) . . ?
C4_31 C4_3 H4A_3 129.2 . . ?
C3_3 C4_3 H4A_3 108.8 . . ?
C5_3 C4_3 H4A_3 108.8 . . ?
C3_31 C4_3 H4A_3 89.1 . . ?
C5_31 C4_3 H4A_3 75.8 . . ?
C4_31 C4_3 H4AB_3 116.5 . . ?
C3_3 C4_3 H4AB_3 108.8 . . ?
C5_3 C4_3 H4AB_3 108.8 . . ?
C3_31 C4_3 H4AB_3 147.7 . . ?
C5_31 C4_3 H4AB_3 110.9 . . ?
H4A_3 C4_3 H4AB_3 107.7 . . ?
C5_31 C5_3 C4_31 98.8(13) . . ?
C5_31 C5_3 C4_3 80.7(12) . . ?
C4_31 C5_3 C4_3 20.8(10) . . ?
C5_31 C5_3 C6_3 54.3(10) . . ?
C4_31 C5_3 C6_3 131.3(11) . . ?
C4_3 C5_3 C6_3 111.6(5) . . ?
C5_31 C5_3 C6_31 59.9(9) . . ?
C4_31 C5_3 C6_31 127.9(16) . . ?
C4_3 C5_3 C6_31 109.2(12) . . ?
C6_3 C5_3 C6_31 7.8(10) . . ?
C5_31 C5_3 H5A_3 163.6 . . ?
C4_31 C5_3 H5A_3 93.7 . . ?
C4_3 C5_3 H5A_3 109.3 . . ?
C6_3 C5_3 H5A_3 109.3 . . ?
C6_31 C5_3 H5A_3 103.9 . . ?
C5_31 C5_3 H5AB_3 79.6 . . ?
C4_31 C5_3 H5AB_3 102.9 . . ?
C4_3 C5_3 H5AB_3 109.3 . . ?
C6_3 C5_3 H5AB_3 109.3 . . ?
C6_31 C5_3 H5AB_3 116.8 . . ?
H5A_3 C5_3 H5AB_3 108.0 . . ?
C5_31 C6_3 C5_3 38.3(7) . . ?
C5_31 C6_3 H6A_3 125.2 . . ?
C5_3 C6_3 H6A_3 109.5 . . ?
C5_31 C6_3 H6B_3 71.2 . . ?
C5_3 C6_3 H6B_3 109.5 . . ?
H6A_3 C6_3 H6B_3 109.5 . . ?
C5_31 C6_3 H6C_3 122.0 . . ?
C5_3 C6_3 H6C_3 109.5 . . ?
H6A_3 C6_3 H6C_3 109.5 . . ?
H6B_3 C6_3 H6C_3 109.5 . . ?
C2_31 C1_31 C2_3 45.3(6) . . ?
C2_31 C1_31 H1A_31 109.5 . . ?
C2_3 C1_31 H1A_31 70.1 . . ?
C2_31 C1_31 H1B_31 109.5 . . ?
C2_3 C1_31 H1B_31 103.1 . . ?
H1A_31 C1_31 H1B_31 109.5 . . ?
C2_31 C1_31 H1C_31 109.5 . . ?
C2_3 C1_31 H1C_31 145.0 . . ?
H1A_31 C1_31 H1C_31 109.5 . . ?
H1B_31 C1_31 H1C_31 109.5 . . ?
C3_3 C2_31 C2_3 80.5(9) . . ?
C3_3 C2_31 C3_31 44.6(7) . . ?
C2_3 C2_31 C3_31 40.3(6) . . ?
C3_3 C2_31 C1_31 153.8(14) . . ?
C2_3 C2_31 C1_31 74.1(7) . . ?
C3_31 C2_31 C1_31 112.8(5) . . ?
C3_3 C2_31 C1_3 141.8(15) . . ?
C2_3 C2_31 C1_3 63.6(8) . . ?
C3_31 C2_31 C1_3 103.3(10) . . ?
C1_31 C2_31 C1_3 12.2(13) . . ?
C3_3 C2_31 H2A_31 93.4 . . ?
C2_3 C2_31 H2A_31 134.9 . . ?
C3_31 C2_31 H2A_31 109.0 . . ?
C1_31 C2_31 H2A_31 109.0 . . ?
C1_3 C2_31 H2A_31 120.7 . . ?
C3_3 C2_31 H2B_31 75.1 . . ?
C2_3 C2_31 H2B_31 113.4 . . ?
C3_31 C2_31 H2B_31 109.0 . . ?
C1_31 C2_31 H2B_31 109.0 . . ?
C1_3 C2_31 H2B_31 106.5 . . ?
H2A_31 C2_31 H2B_31 107.8 . . ?
C2_3 C3_31 C3_3 95.1(12) . . ?
C2_3 C3_31 C4_31 165.6(16) . . ?
C3_3 C3_31 C4_31 71.0(8) . . ?
C2_3 C3_31 C2_31 54.6(10) . . ?
C3_3 C3_31 C2_31 46.1(7) . . ?
C4_31 C3_31 C2_31 113.7(5) . . ?
C2_3 C3_31 C4_3 146(2) . . ?
C3_3 C3_31 C4_3 63.5(7) . . ?
C4_31 C3_31 C4_3 23.4(8) . . ?
C2_31 C3_31 C4_3 109.6(8) . . ?
C2_3 C3_31 H3A_31 71.3 . . ?
C3_3 C3_31 H3A_31 108.4 . . ?
C4_31 C3_31 H3A_31 108.8 . . ?
C2_31 C3_31 H3A_31 108.8 . . ?
C4_3 C3_31 H3A_31 89.7 . . ?
C2_3 C3_31 H3B_31 84.3 . . ?
C3_3 C3_31 H3B_31 141.6 . . ?
C4_31 C3_31 H3B_31 108.8 . . ?
C2_31 C3_31 H3B_31 108.8 . . ?
C4_3 C3_31 H3B_31 129.3 . . ?
H3A_31 C3_31 H3B_31 107.7 . . ?
C4_3 C4_31 C5_3 124.7(18) . . ?
C4_3 C4_31 C3_31 90.1(16) . . ?
C5_3 C4_31 C3_31 122.4(14) . . ?
C4_3 C4_31 C5_31 90.4(18) . . ?
C5_3 C4_31 C5_31 38.1(9) . . ?
C3_31 C4_31 C5_31 113.1(5) . . ?
C4_3 C4_31 C3_3 75.2(12) . . ?
C5_3 C4_31 C3_3 157.8(17) . . ?
C3_31 C4_31 C3_3 40.7(6) . . ?
C5_31 C4_31 C3_3 148.3(10) . . ?
C4_3 C4_31 H4A_31 35.7 . . ?
C5_3 C4_31 H4A_31 126.2 . . ?
C3_31 C4_31 H4A_31 109.0 . . ?
C5_31 C4_31 H4A_31 109.0 . . ?
C3_3 C4_31 H4A_31 75.3 . . ?
C4_3 C4_31 H4AB_31 143.5 . . ?
C5_3 C4_31 H4AB_31 71.1 . . ?
C3_31 C4_31 H4AB_31 109.0 . . ?
C5_31 C4_31 H4AB_31 109.0 . . ?
C3_3 C4_31 H4AB_31 98.9 . . ?
H4A_31 C4_31 H4AB_31 107.8 . . ?
C5_3 C5_31 C6_3 87.4(14) . . ?
C5_3 C5_31 C4_31 43.0(9) . . ?
C6_3 C5_31 C4_31 116.8(12) . . ?
C5_3 C5_31 C6_31 87.3(12) . . ?
C6_3 C5_31 C6_31 6.4(14) . . ?
C4_31 C5_31 C6_31 113.2(5) . . ?
C5_3 C5_31 C4_3 64.9(8) . . ?
C6_3 C5_31 C4_3 120.1(13) . . ?
C4_31 C5_31 C4_3 23.3(8) . . ?
C6_31 C5_31 C4_3 114.5(9) . . ?
C5_3 C5_31 H5A_31 87.1 . . ?
C6_3 C5_31 H5A_31 102.5 . . ?
C4_31 C5_31 H5A_31 108.9 . . ?
C6_31 C5_31 H5A_31 108.9 . . ?
C4_3 C5_31 H5A_31 125.9 . . ?
C5_3 C5_31 H5AB_31 152.0 . . ?
C6_3 C5_31 H5AB_31 111.4 . . ?
C4_31 C5_31 H5AB_31 108.9 . . ?
C6_31 C5_31 H5AB_31 108.9 . . ?
C4_3 C5_31 H5AB_31 87.3 . . ?
H5A_31 C5_31 H5AB_31 107.8 . . ?
C5_31 C6_31 C5_3 32.7(6) . . ?
C5_31 C6_31 H6A_31 109.5 . . ?
C5_3 C6_31 H6A_31 137.3 . . ?
C5_31 C6_31 H6B_31 109.5 . . ?
C5_3 C6_31 H6B_31 104.7 . . ?
H6A_31 C6_31 H6B_31 109.5 . . ?
C5_31 C6_31 H6C_31 109.5 . . ?
C5_3 C6_31 H6C_31 81.5 . . ?
H6A_31 C6_31 H6C_31 109.5 . . ?
H6B_31 C6_31 H6C_31 109.5 . . ?

loop_
_geom_bond_atom_site_label_1
_geom_bond_atom_site_label_2
_geom_bond_distance
_geom_bond_site_symmetry_2
_geom_bond_publ_flag
Pt1_1 P3_1 2.2308(11) . ?
Pt1_1 P5_1 2.2368(11) . ?
Pt1_1 P1_1 2.2413(11) . ?
Pt1_1 Pt2_1 3.2274(3) . ?
Pt2_1 P4_1 2.2890(11) . ?
Pt2_1 P6_1 2.2898(10) . ?
Pt2_1 P2_1 2.2937(11) . ?
Pt2_1 P7_1 2.3037(11) . ?
Pt3_1 P11_1 2.2952(10) . ?
Pt3_1 P8_1 2.2994(11) . ?
Pt3_1 P13_1 2.2998(11) . ?
Pt3_1 P9_1 2.3010(11) . ?
Pt3_1 Pt4_1 3.1641(3) . ?
Pt4_1 P12_1 2.2305(11) . ?
Pt4_1 P10_1 2.2337(11) . ?
Pt4_1 P14_1 2.2383(11) . ?
P1_1 C2_1 1.834(5) . ?
P1_1 C1_1 1.834(5) . ?
P1_1 C3_1 1.837(5) . ?
P2_1 C5_1 1.836(5) . ?
P2_1 C3_1 1.837(4) . ?
P2_1 C4_1 1.839(5) . ?
P3_1 C8_1 1.834(4) . ?
P3_1 C7_1 1.838(5) . ?
P3_1 C6_1 1.840(5) . ?
P4_1 C9_1 1.843(5) . ?
P4_1 C8_1 1.845(5) . ?
P4_1 C10_1 1.846(4) . ?
P5_1 C12_1 1.836(5) . ?
P5_1 C11_1 1.840(5) . ?
P5_1 C13_1 1.844(5) . ?
P6_1 C15_1 1.825(4) . ?
P6_1 C13_1 1.841(5) . ?
P6_1 C14_1 1.843(4) . ?
P7_1 C16_1 1.835(4) . ?
P7_1 C17_1 1.840(4) . ?
P7_1 C18_1 1.864(4) . ?
P8_1 C20_1 1.837(4) . ?
P8_1 C19_1 1.839(4) . ?
P8_1 C18_1 1.861(4) . ?
P9_1 C21_1 1.837(4) . ?
P9_1 C23_1 1.846(5) . ?
P9_1 C22_1 1.847(4) . ?
P10_1 C24_1 1.830(5) . ?
P10_1 C23_1 1.836(5) . ?
P10_1 C25_1 1.846(5) . ?
P11_1 C27_1 1.831(4) . ?
P11_1 C26_1 1.838(5) . ?
P11_1 C28_1 1.845(4) . ?
P12_1 C30_1 1.834(4) . ?
P12_1 C28_1 1.836(4) . ?
P12_1 C29_1 1.841(4) . ?
P13_1 C32_1 1.837(4) . ?
P13_1 C33_1 1.845(4) . ?
P13_1 C31_1 1.847(4) . ?
P14_1 C35_1 1.832(5) . ?
P14_1 C33_1 1.838(4) . ?
P14_1 C34_1 1.841(5) . ?
C1_1 H1A_1 0.9800 . ?
C1_1 H1B_1 0.9800 . ?
C1_1 H1C_1 0.9800 . ?
C2_1 H2A_1 0.9800 . ?
C2_1 H2B_1 0.9800 . ?
C2_1 H2C_1 0.9800 . ?
C3_1 H3A_1 0.9900 . ?
C3_1 H3AB_1 0.9900 . ?
C4_1 H4A_1 0.9800 . ?
C4_1 H4B_1 0.9800 . ?
C4_1 H4C_1 0.9800 . ?
C5_1 H5A_1 0.9800 . ?
C5_1 H5B_1 0.9800 . ?
C5_1 H5C_1 0.9800 . ?
C6_1 H6A_1 0.9800 . ?
C6_1 H6B_1 0.9800 . ?
C6_1 H6C_1 0.9800 . ?
C7_1 H7A_1 0.9800 . ?
C7_1 H7B_1 0.9800 . ?
C7_1 H7C_1 0.9800 . ?
C8_1 H8A_1 0.9900 . ?
C8_1 H8AB_1 0.9900 . ?
C9_1 H9A_1 0.9800 . ?
C9_1 H9B_1 0.9800 . ?
C9_1 H9C_1 0.9800 . ?
C10_1 H10A_1 0.9800 . ?
C10_1 H10B_1 0.9800 . ?
C10_1 H10C_1 0.9800 . ?
C11_1 H11A_1 0.9800 . ?
C11_1 H11B_1 0.9800 . ?
C11_1 H11C_1 0.9800 . ?
C12_1 H12A_1 0.9800 . ?
C12_1 H12B_1 0.9800 . ?
C12_1 H12C_1 0.9800 . ?
C13_1 H13A_1 0.9900 . ?
C13_1 H13B_1 0.9900 . ?
C14_1 H14A_1 0.9800 . ?
C14_1 H14B_1 0.9800 . ?
C14_1 H14C_1 0.9800 . ?
C15_1 H15A_1 0.9800 . ?
C15_1 H15B_1 0.9800 . ?
C15_1 H15C_1 0.9800 . ?
C16_1 H16A_1 0.9800 . ?
C16_1 H16B_1 0.9800 . ?
C16_1 H16C_1 0.9800 . ?
C17_1 H17A_1 0.9800 . ?
C17_1 H17B_1 0.9800 . ?
C17_1 H17C_1 0.9800 . ?
C18_1 H18A_1 0.9900 . ?
C18_1 H18B_1 0.9900 . ?
C19_1 H19A_1 0.9800 . ?
C19_1 H19B_1 0.9800 . ?
C19_1 H19C_1 0.9800 . ?
C20_1 H20A_1 0.9800 . ?
C20_1 H20B_1 0.9800 . ?
C20_1 H20C_1 0.9800 . ?
C21_1 H21A_1 0.9800 . ?
C21_1 H21B_1 0.9800 . ?
C21_1 H21C_1 0.9800 . ?
C22_1 H22A_1 0.9800 . ?
C22_1 H22B_1 0.9800 . ?
C22_1 H22C_1 0.9800 . ?
C23_1 H23A_1 0.9900 . ?
C23_1 H23B_1 0.9900 . ?
C24_1 H24A_1 0.9800 . ?
C24_1 H24B_1 0.9800 . ?
C24_1 H24C_1 0.9800 . ?
C25_1 H25A_1 0.9800 . ?
C25_1 H25B_1 0.9800 . ?
C25_1 H25C_1 0.9800 . ?
C26_1 H26A_1 0.9800 . ?
C26_1 H26B_1 0.9800 . ?
C26_1 H26C_1 0.9800 . ?
C27_1 H27A_1 0.9800 . ?
C27_1 H27B_1 0.9800 . ?
C27_1 H27C_1 0.9800 . ?
C28_1 H28A_1 0.9900 . ?
C28_1 H28B_1 0.9900 . ?
C29_1 H29A_1 0.9800 . ?
C29_1 H29B_1 0.9800 . ?
C29_1 H29C_1 0.9800 . ?
C30_1 H30A_1 0.9800 . ?
C30_1 H30B_1 0.9800 . ?
C30_1 H30C_1 0.9800 . ?
C31_1 H31A_1 0.9800 . ?
C31_1 H31B_1 0.9800 . ?
C31_1 H31C_1 0.9800 . ?
C32_1 H32A_1 0.9800 . ?
C32_1 H32B_1 0.9800 . ?
C32_1 H32C_1 0.9800 . ?
C33_1 H33A_1 0.9900 . ?
C33_1 H33B_1 0.9900 . ?
C34_1 H34A_1 0.9800 . ?
C34_1 H34B_1 0.9800 . ?
C34_1 H34C_1 0.9800 . ?
C35_1 H35A_1 0.9800 . ?
C35_1 H35B_1 0.9800 . ?
C35_1 H35C_1 0.9800 . ?
Pt1_2 P1_2 2.2249(11) . ?
Pt1_2 P3_2 2.2286(11) . ?
Pt1_2 P5_2 2.2372(12) . ?
Pt1_2 Pt2_2 3.1285(3) . ?
Pt2_2 P4_2 2.2962(10) . ?
Pt2_2 P7_2 2.2989(11) . ?
Pt2_2 P2_2 2.3010(11) . ?
Pt2_2 P6_2 2.3019(11) . ?
Pt3_2 P13_2 2.2949(11) . ?
Pt3_2 P9_2 2.2967(12) . ?
Pt3_2 P11_2 2.3014(11) . ?
Pt3_2 P8_2 2.3042(12) . ?
Pt3_2 Pt4_2 3.2148(3) . ?
Pt4_2 P14_2 2.2301(11) . ?
Pt4_2 P10_2 2.2312(12) . ?
Pt4_2 P12_2 2.2416(11) . ?
P1_2 C3_2 1.834(5) . ?
P1_2 C1_2 1.836(5) . ?
P1_2 C2_2 1.838(4) . ?
P2_2 C4_2 1.834(5) . ?
P2_2 C3_2 1.841(4) . ?
P2_2 C5_2 1.843(5) . ?
P3_2 C6_2 1.834(4) . ?
P3_2 C7_2 1.839(5) . ?
P3_2 C8_2 1.842(4) . ?
P4_2 C9_2 1.834(4) . ?
P4_2 C8_2 1.835(4) . ?
P4_2 C10_2 1.847(4) . ?
P5_2 C12_2 1.825(5) . ?
P5_2 C11_2 1.834(5) . ?
P5_2 C13_2 1.838(4) . ?
P6_2 C14_2 1.839(5) . ?
P6_2 C13_2 1.843(5) . ?
P6_2 C15_2 1.847(4) . ?
P7_2 C16_2 1.834(4) . ?
P7_2 C17_2 1.838(4) . ?
P7_2 C18_2 1.869(4) . ?
P8_2 C19_2 1.838(4) . ?
P8_2 C20_2 1.848(4) . ?
P8_2 C18_2 1.855(4) . ?
P9_2 C21_2 1.838(5) . ?
P9_2 C23_2 1.841(5) . ?
P9_2 C22_2 1.846(5) . ?
P10_2 C23_2 1.828(5) . ?
P10_2 C24_2 1.832(5) . ?
P10_2 C25_2 1.838(5) . ?
P11_2 C27_2 1.827(4) . ?
P11_2 C26_2 1.842(5) . ?
P11_2 C28_2 1.842(4) . ?
P12_2 C28_2 1.830(5) . ?
P12_2 C29_2 1.840(5) . ?
P12_2 C30_2 1.844(5) . ?
P13_2 C32_2 1.822(4) . ?
P13_2 C31_2 1.841(4) . ?
P13_2 C33_2 1.846(5) . ?
P14_2 C34_2 1.835(5) . ?
P14_2 C33_2 1.838(5) . ?
P14_2 C35_2 1.846(5) . ?
C1_2 H1A_2 0.9800 . ?
C1_2 H1B_2 0.9800 . ?
C1_2 H1C_2 0.9800 . ?
C2_2 H2A_2 0.9800 . ?
C2_2 H2B_2 0.9800 . ?
C2_2 H2C_2 0.9800 . ?
C3_2 H3A_2 0.9900 . ?
C3_2 H3AB_2 0.9900 . ?
C4_2 H4A_2 0.9800 . ?
C4_2 H4B_2 0.9800 . ?
C4_2 H4C_2 0.9800 . ?
C5_2 H5A_2 0.9800 . ?
C5_2 H5B_2 0.9800 . ?
C5_2 H5C_2 0.9800 . ?
C6_2 H6A_2 0.9800 . ?
C6_2 H6B_2 0.9800 . ?
C6_2 H6C_2 0.9800 . ?
C7_2 H7A_2 0.9800 . ?
C7_2 H7B_2 0.9800 . ?
C7_2 H7C_2 0.9800 . ?
C8_2 H8A_2 0.9900 . ?
C8_2 H8AB_2 0.9900 . ?
C9_2 H9A_2 0.9800 . ?
C9_2 H9B_2 0.9800 . ?
C9_2 H9C_2 0.9800 . ?
C10_2 H10A_2 0.9800 . ?
C10_2 H10B_2 0.9800 . ?
C10_2 H10C_2 0.9800 . ?
C11_2 H11A_2 0.9800 . ?
C11_2 H11B_2 0.9800 . ?
C11_2 H11C_2 0.9800 . ?
C12_2 H12A_2 0.9800 . ?
C12_2 H12B_2 0.9800 . ?
C12_2 H12C_2 0.9800 . ?
C13_2 H13A_2 0.9900 . ?
C13_2 H13B_2 0.9900 . ?
C14_2 H14A_2 0.9800 . ?
C14_2 H14B_2 0.9800 . ?
C14_2 H14C_2 0.9800 . ?
C15_2 H15A_2 0.9800 . ?
C15_2 H15B_2 0.9800 . ?
C15_2 H15C_2 0.9800 . ?
C16_2 H16A_2 0.9800 . ?
C16_2 H16B_2 0.9800 . ?
C16_2 H16C_2 0.9800 . ?
C17_2 H17A_2 0.9800 . ?
C17_2 H17B_2 0.9800 . ?
C17_2 H17C_2 0.9800 . ?
C18_2 H18A_2 0.9900 . ?
C18_2 H18B_2 0.9900 . ?
C19_2 H19A_2 0.9800 . ?
C19_2 H19B_2 0.9800 . ?
C19_2 H19C_2 0.9800 . ?
C20_2 H20A_2 0.9800 . ?
C20_2 H20B_2 0.9800 . ?
C20_2 H20C_2 0.9800 . ?
C21_2 H21A_2 0.9800 . ?
C21_2 H21B_2 0.9800 . ?
C21_2 H21C_2 0.9800 . ?
C22_2 H22A_2 0.9800 . ?
C22_2 H22B_2 0.9800 . ?
C22_2 H22C_2 0.9800 . ?
C23_2 H23A_2 0.9900 . ?
C23_2 H23B_2 0.9900 . ?
C24_2 H24A_2 0.9800 . ?
C24_2 H24B_2 0.9800 . ?
C24_2 H24C_2 0.9800 . ?
C25_2 H25A_2 0.9800 . ?
C25_2 H25B_2 0.9800 . ?
C25_2 H25C_2 0.9800 . ?
C26_2 H26A_2 0.9800 . ?
C26_2 H26B_2 0.9800 . ?
C26_2 H26C_2 0.9800 . ?
C27_2 H27A_2 0.9800 . ?
C27_2 H27B_2 0.9800 . ?
C27_2 H27C_2 0.9800 . ?
C28_2 H28A_2 0.9900 . ?
C28_2 H28B_2 0.9900 . ?
C29_2 H29A_2 0.9800 . ?
C29_2 H29B_2 0.9800 . ?
C29_2 H29C_2 0.9800 . ?
C30_2 H30A_2 0.9800 . ?
C30_2 H30B_2 0.9800 . ?
C30_2 H30C_2 0.9800 . ?
C31_2 H31A_2 0.9800 . ?
C31_2 H31B_2 0.9800 . ?
C31_2 H31C_2 0.9800 . ?
C32_2 H32A_2 0.9800 . ?
C32_2 H32B_2 0.9800 . ?
C32_2 H32C_2 0.9800 . ?
C33_2 H33A_2 0.9900 . ?
C33_2 H33B_2 0.9900 . ?
C34_2 H34A_2 0.9800 . ?
C34_2 H34B_2 0.9800 . ?
C34_2 H34C_2 0.9800 . ?
C35_2 H35A_2 0.9800 . ?
C35_2 H35B_2 0.9800 . ?
C35_2 H35C_2 0.9800 . ?
C1_3 C2_3 1.522(5) . ?
C1_3 C2_31 1.591(16) . ?
C1_3 H1A_3 0.9800 . ?
C1_3 H1B_3 0.9800 . ?
C1_3 H1C_3 0.9800 . ?
C2_3 C3_31 0.987(13) . ?
C2_3 C2_31 1.245(17) . ?
C2_3 C3_3 1.518(5) . ?
C2_3 C1_31 1.685(15) . ?
C2_3 H2A_3 0.9900 . ?
C2_3 H2B_3 0.9900 . ?
C3_3 C3_31 1.068(14) . ?
C3_3 C2_31 1.097(14) . ?
C3_3 C4_3 1.519(5) . ?
C3_3 C4_31 1.547(12) . ?
C3_3 H3A_3 0.9900 . ?
C3_3 H3B_3 0.9900 . ?
C4_3 C4_31 0.66(2) . ?
C4_3 C5_3 1.526(5) . ?
C4_3 C3_31 1.658(14) . ?
C4_3 C5_31 1.664(16) . ?
C4_3 H4A_3 0.9900 . ?
C4_3 H4AB_3 0.9900 . ?
C5_3 C5_31 0.952(16) . ?
C5_3 C4_31 1.052(15) . ?
C5_3 C6_3 1.535(5) . ?
C5_3 C6_31 1.759(17) . ?
C5_3 H5A_3 0.9900 . ?
C5_3 H5AB_3 0.9900 . ?
C6_3 C5_31 1.248(16) . ?
C6_3 H6A_3 0.9800 . ?
C6_3 H6B_3 0.9800 . ?
C6_3 H6C_3 0.9800 . ?
C1_31 C2_31 1.528(5) . ?
C1_31 H1A_31 0.9800 . ?
C1_31 H1B_31 0.9800 . ?
C1_31 H1C_31 0.9800 . ?
C2_31 C3_31 1.521(5) . ?
C2_31 H2A_31 0.9900 . ?
C2_31 H2B_31 0.9900 . ?
C3_31 C4_31 1.520(5) . ?
C3_31 H3A_31 0.9900 . ?
C3_31 H3B_31 0.9900 . ?
C4_31 C5_31 1.524(5) . ?
C4_31 H4A_31 0.9900 . ?
C4_31 H4AB_31 0.9900 . ?
C5_31 C6_31 1.524(5) . ?
C5_31 H5A_31 0.9900 . ?
C5_31 H5AB_31 0.9900 . ?
C6_31 H6A_31 0.9800 . ?
C6_31 H6B_31 0.9800 . ?
C6_31 H6C_31 0.9800 . ?

loop_
_geom_torsion_atom_site_label_1
_geom_torsion_atom_site_label_2
_geom_torsion_atom_site_label_3
_geom_torsion_atom_site_label_4
_geom_torsion
_geom_torsion_site_symmetry_1
_geom_torsion_site_symmetry_2
_geom_torsion_site_symmetry_3
_geom_torsion_site_symmetry_4
_geom_torsion_publ_flag
C2_1 P1_1 C3_1 P2_1 -157.3(3) . . . . ?
C1_1 P1_1 C3_1 P2_1 102.4(3) . . . . ?
Pt1_1 P1_1 C3_1 P2_1 -26.2(3) . . . . ?
C5_1 P2_1 C3_1 P1_1 -73.3(3) . . . . ?
C4_1 P2_1 C3_1 P1_1 -173.7(3) . . . . ?
Pt2_1 P2_1 C3_1 P1_1 58.8(3) . . . . ?
C7_1 P3_1 C8_1 P4_1 99.6(3) . . . . ?
C6_1 P3_1 C8_1 P4_1 -160.0(3) . . . . ?
Pt1_1 P3_1 C8_1 P4_1 -28.5(3) . . . . ?
C9_1 P4_1 C8_1 P3_1 -73.4(3) . . . . ?
C10_1 P4_1 C8_1 P3_1 -173.1(3) . . . . ?
Pt2_1 P4_1 C8_1 P3_1 58.8(3) . . . . ?
C15_1 P6_1 C13_1 P5_1 -72.1(3) . . . . ?
C14_1 P6_1 C13_1 P5_1 -172.0(2) . . . . ?
Pt2_1 P6_1 C13_1 P5_1 59.8(3) . . . . ?
C12_1 P5_1 C13_1 P6_1 102.0(3) . . . . ?
C11_1 P5_1 C13_1 P6_1 -156.9(3) . . . . ?
Pt1_1 P5_1 C13_1 P6_1 -27.3(3) . . . . ?
C20_1 P8_1 C18_1 P7_1 -37.0(3) . . . . ?
C19_1 P8_1 C18_1 P7_1 66.9(3) . . . . ?
Pt3_1 P8_1 C18_1 P7_1 -165.2(2) . . . . ?
C16_1 P7_1 C18_1 P8_1 -35.1(3) . . . . ?
C17_1 P7_1 C18_1 P8_1 69.0(3) . . . . ?
Pt2_1 P7_1 C18_1 P8_1 -163.5(2) . . . . ?
C24_1 P10_1 C23_1 P9_1 102.3(3) . . . . ?
C25_1 P10_1 C23_1 P9_1 -158.0(3) . . . . ?
Pt4_1 P10_1 C23_1 P9_1 -26.0(3) . . . . ?
C21_1 P9_1 C23_1 P10_1 -74.7(3) . . . . ?
C22_1 P9_1 C23_1 P10_1 -174.3(2) . . . . ?
Pt3_1 P9_1 C23_1 P10_1 57.6(3) . . . . ?
C30_1 P12_1 C28_1 P11_1 101.4(2) . . . . ?
C29_1 P12_1 C28_1 P11_1 -157.4(2) . . . . ?
Pt4_1 P12_1 C28_1 P11_1 -27.4(2) . . . . ?
C27_1 P11_1 C28_1 P12_1 -72.5(3) . . . . ?
C26_1 P11_1 C28_1 P12_1 -172.3(2) . . . . ?
Pt3_1 P11_1 C28_1 P12_1 58.6(3) . . . . ?
C35_1 P14_1 C33_1 P13_1 102.6(3) . . . . ?
C34_1 P14_1 C33_1 P13_1 -156.4(2) . . . . ?
Pt4_1 P14_1 C33_1 P13_1 -25.4(3) . . . . ?
C32_1 P13_1 C33_1 P14_1 -74.9(3) . . . . ?
C31_1 P13_1 C33_1 P14_1 -175.5(2) . . . . ?
Pt3_1 P13_1 C33_1 P14_1 55.9(3) . . . . ?
C1_2 P1_2 C3_2 P2_2 104.2(3) . . . . ?
C2_2 P1_2 C3_2 P2_2 -154.8(2) . . . . ?
Pt1_2 P1_2 C3_2 P2_2 -24.4(3) . . . . ?
C4_2 P2_2 C3_2 P1_2 -75.6(3) . . . . ?
C5_2 P2_2 C3_2 P1_2 -175.4(2) . . . . ?
Pt2_2 P2_2 C3_2 P1_2 56.4(3) . . . . ?
C9_2 P4_2 C8_2 P3_2 -74.7(2) . . . . ?
C10_2 P4_2 C8_2 P3_2 -174.3(2) . . . . ?
Pt2_2 P4_2 C8_2 P3_2 58.4(2) . . . . ?
C6_2 P3_2 C8_2 P4_2 101.5(2) . . . . ?
C7_2 P3_2 C8_2 P4_2 -157.0(2) . . . . ?
Pt1_2 P3_2 C8_2 P4_2 -26.7(2) . . . . ?
C12_2 P5_2 C13_2 P6_2 102.3(3) . . . . ?
C11_2 P5_2 C13_2 P6_2 -155.8(3) . . . . ?
Pt1_2 P5_2 C13_2 P6_2 -25.3(3) . . . . ?
C14_2 P6_2 C13_2 P5_2 -76.0(3) . . . . ?
C15_2 P6_2 C13_2 P5_2 -176.5(3) . . . . ?
Pt2_2 P6_2 C13_2 P5_2 55.5(3) . . . . ?
C19_2 P8_2 C18_2 P7_2 -37.6(4) . . . . ?
C20_2 P8_2 C18_2 P7_2 67.1(3) . . . . ?
Pt3_2 P8_2 C18_2 P7_2 -166.3(2) . . . . ?
C16_2 P7_2 C18_2 P8_2 65.8(3) . . . . ?
C17_2 P7_2 C18_2 P8_2 -38.0(4) . . . . ?
Pt2_2 P7_2 C18_2 P8_2 -167.6(2) . . . . ?
C24_2 P10_2 C23_2 P9_2 99.1(3) . . . . ?
C25_2 P10_2 C23_2 P9_2 -159.7(3) . . . . ?
Pt4_2 P10_2 C23_2 P9_2 -28.6(3) . . . . ?
C21_2 P9_2 C23_2 P10_2 -73.4(3) . . . . ?
C22_2 P9_2 C23_2 P10_2 -173.0(3) . . . . ?
Pt3_2 P9_2 C23_2 P10_2 58.5(3) . . . . ?
C29_2 P12_2 C28_2 P11_2 101.6(3) . . . . ?
C30_2 P12_2 C28_2 P11_2 -157.6(3) . . . . ?
Pt4_2 P12_2 C28_2 P11_2 -27.1(3) . . . . ?
C27_2 P11_2 C28_2 P12_2 -76.0(3) . . . . ?
C26_2 P11_2 C28_2 P12_2 -176.2(2) . . . . ?
Pt3_2 P11_2 C28_2 P12_2 56.4(3) . . . . ?
C34_2 P14_2 C33_2 P13_2 100.3(3) . . . . ?
C35_2 P14_2 C33_2 P13_2 -159.1(2) . . . . ?
Pt4_2 P14_2 C33_2 P13_2 -27.9(3) . . . . ?
C32_2 P13_2 C33_2 P14_2 -73.7(3) . . . . ?
C31_2 P13_2 C33_2 P14_2 -173.4(2) . . . . ?
Pt3_2 P13_2 C33_2 P14_2 59.5(3) . . . . ?
C2_31 C1_3 C2_3 C3_31 -22(4) . . . . ?
C2_31 C1_3 C2_3 C3_3 10.3(14) . . . . ?
C2_31 C1_3 C2_3 C1_31 -34(9) . . . . ?
C2_31 C2_3 C3_3 C3_31 -146(3) . . . . ?
C1_3 C2_3 C3_3 C3_31 -160(3) . . . . ?
C1_31 C2_3 C3_3 C3_31 -152(3) . . . . ?
C3_31 C2_3 C3_3 C2_31 146(3) . . . . ?
C1_3 C2_3 C3_3 C2_31 -13.6(18) . . . . ?
C1_31 C2_3 C3_3 C2_31 -6(2) . . . . ?
C3_31 C2_3 C3_3 C4_3 -30(2) . . . . ?
C2_31 C2_3 C3_3 C4_3 -176.0(17) . . . . ?
C1_3 C2_3 C3_3 C4_3 170.3(12) . . . . ?
C1_31 C2_3 C3_3 C4_3 178.0(14) . . . . ?
C3_31 C2_3 C3_3 C4_31 -4(2) . . . . ?
C2_31 C2_3 C3_3 C4_31 -150.0(19) . . . . ?
C1_3 C2_3 C3_3 C4_31 -163.6(15) . . . . ?
C1_31 C2_3 C3_3 C4_31 -155.9(16) . . . . ?
C3_31 C3_3 C4_3 C4_31 64.7(17) . . . . ?
C2_31 C3_3 C4_3 C4_31 70(7) . . . . ?
C2_3 C3_3 C4_3 C4_31 84.0(16) . . . . ?
C3_31 C3_3 C4_3 C5_3 58.0(14) . . . . ?
C2_31 C3_3 C4_3 C5_3 63(7) . . . . ?
C2_3 C3_3 C4_3 C5_3 77.3(11) . . . . ?
C4_31 C3_3 C4_3 C5_3 -6.7(12) . . . . ?
C2_31 C3_3 C4_3 C3_31 5(6) . . . . ?
C2_3 C3_3 C4_3 C3_31 19.3(13) . . . . ?
C4_31 C3_3 C4_3 C3_31 -64.7(17) . . . . ?
C3_31 C3_3 C4_3 C5_31 25.4(17) . . . . ?
C2_31 C3_3 C4_3 C5_31 30(7) . . . . ?
C2_3 C3_3 C4_3 C5_31 44.6(16) . . . . ?
C4_31 C3_3 C4_3 C5_31 -39.4(12) . . . . ?
C4_31 C4_3 C5_3 C5_31 -150(3) . . . . ?
C3_3 C4_3 C5_3 C5_31 -138.7(12) . . . . ?
C3_31 C4_3 C5_3 C5_31 -106.5(12) . . . . ?
C3_3 C4_3 C5_3 C4_31 12(2) . . . . ?
C3_31 C4_3 C5_3 C4_31 44(2) . . . . ?
C5_31 C4_3 C5_3 C4_31 150(3) . . . . ?
C4_31 C4_3 C5_3 C6_3 164(2) . . . . ?
C3_3 C4_3 C5_3 C6_3 175.7(8) . . . . ?
C3_31 C4_3 C5_3 C6_3 -152.1(10) . . . . ?
C5_31 C4_3 C5_3 C6_3 -45.6(12) . . . . ?
C4_31 C4_3 C5_3 C6_31 156(3) . . . . ?
C3_3 C4_3 C5_3 C6_31 167.8(9) . . . . ?
C3_31 C4_3 C5_3 C6_31 -160.0(10) . . . . ?
C5_31 C4_3 C5_3 C6_31 -53.5(9) . . . . ?
C4_31 C5_3 C6_3 C5_31 67.7(17) . . . . ?
C4_3 C5_3 C6_3 C5_31 60.2(16) . . . . ?
C6_31 C5_3 C6_3 C5_31 134(10) . . . . ?
C3_31 C2_3 C1_31 C2_31 -27(3) . . . . ?
C3_3 C2_3 C1_31 C2_31 4.9(16) . . . . ?
C1_3 C2_3 C1_31 C2_31 144(10) . . . . ?
C3_31 C3_3 C2_31 C2_3 21.1(17) . . . . ?
C4_3 C3_3 C2_31 C2_3 16(7) . . . . ?
C4_31 C3_3 C2_31 C2_3 65(3) . . . . ?
C2_3 C3_3 C2_31 C3_31 -21.1(17) . . . . ?
C4_3 C3_3 C2_31 C3_31 -5(6) . . . . ?
C4_31 C3_3 C2_31 C3_31 43(2) . . . . ?
C3_31 C3_3 C2_31 C1_31 36(5) . . . . ?
C2_3 C3_3 C2_31 C1_31 14(4) . . . . ?
C4_3 C3_3 C2_31 C1_31 31(11) . . . . ?
C4_31 C3_3 C2_31 C1_31 79(6) . . . . ?
C3_31 C3_3 C2_31 C1_3 41(3) . . . . ?
C2_3 C3_3 C2_31 C1_3 20(2) . . . . ?
C4_3 C3_3 C2_31 C1_3 36(9) . . . . ?
C4_31 C3_3 C2_31 C1_3 84(4) . . . . ?
C3_31 C2_3 C2_31 C3_3 -23.0(18) . . . . ?
C1_3 C2_3 C2_31 C3_3 166.7(18) . . . . ?
C1_31 C2_3 C2_31 C3_3 173(2) . . . . ?
C3_3 C2_3 C2_31 C3_31 23.0(18) . . . . ?
C1_3 C2_3 C2_31 C3_31 -170(2) . . . . ?
C1_31 C2_3 C2_31 C3_31 -164(2) . . . . ?
C3_31 C2_3 C2_31 C1_31 164(2) . . . . ?
C3_3 C2_3 C2_31 C1_31 -173(2) . . . . ?
C1_3 C2_3 C2_31 C1_31 -7(2) . . . . ?
C3_31 C2_3 C2_31 C1_3 170(2) . . . . ?
C3_3 C2_3 C2_31 C1_3 -166.7(18) . . . . ?
C1_31 C2_3 C2_31 C1_3 7(2) . . . . ?
C2_3 C1_31 C2_31 C3_3 -15(4) . . . . ?
C2_3 C1_31 C2_31 C3_31 11.4(16) . . . . ?
C2_3 C1_31 C2_31 C1_3 -30(9) . . . . ?
C2_3 C1_3 C2_31 C3_3 -22(3) . . . . ?
C2_3 C1_3 C2_31 C3_31 6.4(14) . . . . ?
C2_3 C1_3 C2_31 C1_31 148(9) . . . . ?
C2_31 C2_3 C3_31 C3_3 23.5(18) . . . . ?
C1_3 C2_3 C3_31 C3_3 44(5) . . . . ?
C1_31 C2_3 C3_31 C3_3 47(4) . . . . ?
C2_31 C2_3 C3_31 C4_31 38(9) . . . . ?
C3_3 C2_3 C3_31 C4_31 15(7) . . . . ?
C1_3 C2_3 C3_31 C4_31 58(11) . . . . ?
C1_31 C2_3 C3_31 C4_31 62(10) . . . . ?
C3_3 C2_3 C3_31 C2_31 -23.5(18) . . . . ?
C1_3 C2_3 C3_31 C2_31 20(4) . . . . ?
C1_31 C2_3 C3_31 C2_31 24(3) . . . . ?
C2_31 C2_3 C3_31 C4_3 72(3) . . . . ?
C3_3 C2_3 C3_31 C4_3 48.2(17) . . . . ?
C1_3 C2_3 C3_31 C4_3 92(5) . . . . ?
C1_31 C2_3 C3_31 C4_3 95(4) . . . . ?
C2_31 C3_3 C3_31 C2_3 -27(2) . . . . ?
C4_3 C3_3 C3_31 C2_3 152.1(18) . . . . ?
C4_31 C3_3 C3_31 C2_3 176(2) . . . . ?
C2_31 C3_3 C3_31 C4_31 157.1(16) . . . . ?
C2_3 C3_3 C3_31 C4_31 -176(2) . . . . ?
C4_3 C3_3 C3_31 C4_31 -24.1(8) . . . . ?
C2_3 C3_3 C3_31 C2_31 27(2) . . . . ?
C4_3 C3_3 C3_31 C2_31 178.8(14) . . . . ?
C4_31 C3_3 C3_31 C2_31 -157.1(16) . . . . ?
C2_31 C3_3 C3_31 C4_3 -178.8(14) . . . . ?
C2_3 C3_3 C3_31 C4_3 -152.1(18) . . . . ?
C4_31 C3_3 C3_31 C4_3 24.1(8) . . . . ?
C3_3 C2_31 C3_31 C2_3 147(3) . . . . ?
C1_31 C2_31 C3_31 C2_3 -17(2) . . . . ?
C1_3 C2_31 C3_31 C2_3 -8.9(19) . . . . ?
C2_3 C2_31 C3_31 C3_3 -147(3) . . . . ?
C1_31 C2_31 C3_31 C3_3 -164(3) . . . . ?
C1_3 C2_31 C3_31 C3_3 -156(2) . . . . ?
C3_3 C2_31 C3_31 C4_31 -23.7(17) . . . . ?
C2_3 C2_31 C3_31 C4_31 -170(3) . . . . ?
C1_31 C2_31 C3_31 C4_31 172(2) . . . . ?
C1_3 C2_31 C3_31 C4_31 -179.3(17) . . . . ?
C3_3 C2_31 C3_31 C4_3 1.1(14) . . . . ?
C2_3 C2_31 C3_31 C4_3 -146(2) . . . . ?
C1_31 C2_31 C3_31 C4_3 -162.7(19) . . . . ?
C1_3 C2_31 C3_31 C4_3 -154.5(14) . . . . ?
C4_31 C4_3 C3_31 C2_3 -160(2) . . . . ?
C3_3 C4_3 C3_31 C2_3 -56(2) . . . . ?
C5_3 C4_3 C3_31 C2_3 175(2) . . . . ?
C5_31 C4_3 C3_31 C2_3 141(2) . . . . ?
C4_31 C4_3 C3_31 C3_3 -103.8(17) . . . . ?
C5_3 C4_3 C3_31 C3_3 -129.2(12) . . . . ?
C5_31 C4_3 C3_31 C3_3 -162.5(12) . . . . ?
C3_3 C4_3 C3_31 C4_31 103.8(17) . . . . ?
C5_3 C4_3 C3_31 C4_31 -25.4(12) . . . . ?
C5_31 C4_3 C3_31 C4_31 -58.8(12) . . . . ?
C4_31 C4_3 C3_31 C2_31 -104.6(17) . . . . ?
C3_3 C4_3 C3_31 C2_31 -0.9(11) . . . . ?
C5_3 C4_3 C3_31 C2_31 -130.1(13) . . . . ?
C5_31 C4_3 C3_31 C2_31 -163.4(14) . . . . ?
C3_3 C4_3 C4_31 C5_3 -169.2(19) . . . . ?
C3_31 C4_3 C4_31 C5_3 -131(2) . . . . ?
C5_31 C4_3 C4_31 C5_3 -17.7(17) . . . . ?
C3_3 C4_3 C4_31 C3_31 -38.3(5) . . . . ?
C5_3 C4_3 C4_31 C3_31 131(2) . . . . ?
C5_31 C4_3 C4_31 C3_31 113.1(5) . . . . ?
C3_3 C4_3 C4_31 C5_31 -151.4(6) . . . . ?
C5_3 C4_3 C4_31 C5_31 17.7(17) . . . . ?
C3_31 C4_3 C4_31 C5_31 -113.1(5) . . . . ?
C5_3 C4_3 C4_31 C3_3 169.2(19) . . . . ?
C3_31 C4_3 C4_31 C3_3 38.3(5) . . . . ?
C5_31 C4_3 C4_31 C3_3 151.4(6) . . . . ?
C5_31 C5_3 C4_31 C4_3 30(3) . . . . ?
C6_3 C5_3 C4_31 C4_3 -20(3) . . . . ?
C6_31 C5_3 C4_31 C4_3 -29(3) . . . . ?
C5_31 C5_3 C4_31 C3_31 -86.8(18) . . . . ?
C4_3 C5_3 C4_31 C3_31 -116(3) . . . . ?
C6_3 C5_3 C4_31 C3_31 -136.3(17) . . . . ?
C6_31 C5_3 C4_31 C3_31 -145.3(15) . . . . ?
C4_3 C5_3 C4_31 C5_31 -30(3) . . . . ?
C6_3 C5_3 C4_31 C5_31 -49.5(13) . . . . ?
C6_31 C5_3 C4_31 C5_31 -58.6(13) . . . . ?
C5_31 C5_3 C4_31 C3_3 -122(3) . . . . ?
C4_3 C5_3 C4_31 C3_3 -151(5) . . . . ?
C6_3 C5_3 C4_31 C3_3 -171(3) . . . . ?
C6_31 C5_3 C4_31 C3_3 180(100) . . . . ?
C2_3 C3_31 C4_31 C4_3 51(8) . . . . ?
C3_3 C3_31 C4_31 C4_3 66.8(16) . . . . ?
C2_31 C3_31 C4_31 C4_3 85(2) . . . . ?
C2_3 C3_31 C4_31 C5_3 -176(8) . . . . ?
C3_3 C3_31 C4_31 C5_3 -161(2) . . . . ?
C2_31 C3_31 C4_31 C5_3 -142.8(18) . . . . ?
C4_3 C3_31 C4_31 C5_3 133(3) . . . . ?
C2_3 C3_31 C4_31 C5_31 142(8) . . . . ?
C3_3 C3_31 C4_31 C5_31 157.2(19) . . . . ?
C2_31 C3_31 C4_31 C5_31 175.1(17) . . . . ?
C4_3 C3_31 C4_31 C5_31 90(2) . . . . ?
C2_3 C3_31 C4_31 C3_3 -16(8) . . . . ?
C2_31 C3_31 C4_31 C3_3 17.8(13) . . . . ?
C4_3 C3_31 C4_31 C3_3 -66.8(16) . . . . ?
C3_31 C3_3 C4_31 C4_3 -108.1(18) . . . . ?
C2_31 C3_3 C4_31 C4_3 -156(2) . . . . ?
C2_3 C3_3 C4_31 C4_3 -105.5(15) . . . . ?
C3_31 C3_3 C4_31 C5_3 48(4) . . . . ?
C2_31 C3_3 C4_31 C5_3 0(5) . . . . ?
C2_3 C3_3 C4_31 C5_3 50(4) . . . . ?
C4_3 C3_3 C4_31 C5_3 156(5) . . . . ?
C2_31 C3_3 C4_31 C3_31 -48(3) . . . . ?
C2_3 C3_3 C4_31 C3_31 2.6(14) . . . . ?
C4_3 C3_3 C4_31 C3_31 108.1(18) . . . . ?
C3_31 C3_3 C4_31 C5_31 -43(3) . . . . ?
C2_31 C3_3 C4_31 C5_31 -90(4) . . . . ?
C2_3 C3_3 C4_31 C5_31 -40(3) . . . . ?
C4_3 C3_3 C4_31 C5_31 65(3) . . . . ?
C4_31 C5_3 C5_31 C6_3 -135.3(12) . . . . ?
C4_3 C5_3 C5_31 C6_3 -125.1(11) . . . . ?
C6_31 C5_3 C5_31 C6_3 -6.5(14) . . . . ?
C4_3 C5_3 C5_31 C4_31 10.2(10) . . . . ?
C6_3 C5_3 C5_31 C4_31 135.3(12) . . . . ?
C6_31 C5_3 C5_31 C4_31 128.9(15) . . . . ?
C4_31 C5_3 C5_31 C6_31 -128.9(15) . . . . ?
C4_3 C5_3 C5_31 C6_31 -118.7(13) . . . . ?
C6_3 C5_3 C5_31 C6_31 6.5(14) . . . . ?
C4_31 C5_3 C5_31 C4_3 -10.2(10) . . . . ?
C6_3 C5_3 C5_31 C4_3 125.1(11) . . . . ?
C6_31 C5_3 C5_31 C4_3 118.7(13) . . . . ?
C5_3 C6_3 C5_31 C4_31 -32.5(11) . . . . ?
C5_3 C6_3 C5_31 C6_31 -90(13) . . . . ?
C5_3 C6_3 C5_31 C4_3 -58.8(10) . . . . ?
C4_3 C4_31 C5_31 C5_3 -156(2) . . . . ?
C3_31 C4_31 C5_31 C5_3 114(2) . . . . ?
C3_3 C4_31 C5_31 C5_3 142(3) . . . . ?
C4_3 C4_31 C5_31 C6_3 -104(2) . . . . ?
C5_3 C4_31 C5_31 C6_3 51.9(16) . . . . ?
C3_31 C4_31 C5_31 C6_3 165.5(17) . . . . ?
C3_3 C4_31 C5_31 C6_3 -166(2) . . . . ?
C4_3 C4_31 C5_31 C6_31 -98(2) . . . . ?
C5_3 C4_31 C5_31 C6_31 58(2) . . . . ?
C3_31 C4_31 C5_31 C6_31 171.4(19) . . . . ?
C3_3 C4_31 C5_31 C6_31 -160(3) . . . . ?
C5_3 C4_31 C5_31 C4_3 156(2) . . . . ?
C3_31 C4_31 C5_31 C4_3 -90(2) . . . . ?
C3_3 C4_31 C5_31 C4_3 -62(3) . . . . ?
C4_31 C4_3 C5_31 C5_3 17.8(17) . . . . ?
C3_3 C4_3 C5_31 C5_3 60.8(14) . . . . ?
C3_31 C4_3 C5_31 C5_3 76.7(12) . . . . ?
C4_31 C4_3 C5_31 C6_3 88(2) . . . . ?
C3_3 C4_3 C5_31 C6_3 131.5(15) . . . . ?
C5_3 C4_3 C5_31 C6_3 70.7(15) . . . . ?
C3_31 C4_3 C5_31 C6_3 147.4(17) . . . . ?
C3_3 C4_3 C5_31 C4_31 43.0(12) . . . . ?
C5_3 C4_3 C5_31 C4_31 -17.8(17) . . . . ?
C3_31 C4_3 C5_31 C4_31 58.9(11) . . . . ?
C4_31 C4_3 C5_31 C6_31 92(2) . . . . ?
C3_3 C4_3 C5_31 C6_31 135.1(17) . . . . ?
C5_3 C4_3 C5_31 C6_31 74.3(16) . . . . ?
C3_31 C4_3 C5_31 C6_31 151.0(16) . . . . ?
C6_3 C5_31 C6_31 C5_3 90(13) . . . . ?
C4_31 C5_31 C6_31 C5_3 -35.3(12) . . . . ?
C4_3 C5_31 C6_31 C5_3 -60.8(10) . . . . ?
C4_31 C5_3 C6_31 C5_31 77.0(16) . . . . ?
C4_3 C5_3 C6_31 C5_31 66.5(14) . . . . ?
C6_3 C5_3 C6_31 C5_31 -42(10) . . . . ?
